data_1575935
loop_
_publ_author_name
'Pandey, Pragati'
'Keener, Megan'
'Rajeshkumar, Thayalan'
'Scopelliti, Rosario'
'Sienkiewicz, Andrzej'
'Zivkovic, Ivica'
'Maron, Laurent'
'Mazzanti, Marinella'

_publ_section_title
;
 Accessing homoleptic neutral and anionic five-coordinate Pr(iv) siloxide
 complexes.
;
_journal_issue 44
_journal_name_full 'Chemical science'
_journal_page_first 21056
_journal_page_last 21067
_journal_paper_doi 10.1039/d5sc05500h
_journal_volume 16
_journal_year 2025
_chemical_absolute_configuration rmad
_chemical_formula_moiety 'C90 H75 Cs O5 Pr Si5, 2(C7 H8)'
_chemical_formula_sum 'C104 H91 Cs O5 Pr Si5'
_chemical_formula_weight 1835.119
_space_group_crystal_system monoclinic
_space_group_IT_number 4
_space_group_name_Hall 'P 2yb'
_space_group_name_H-M_alt 'P 1 21 1'
_symmetry_Int_Tables_number 4
_atom_sites_solution_primary dual
_audit_creation_date 2025-04-30
_audit_creation_method
;
Olex2 1.5
(compiled 2024.02.16 svn.r378c4104 for OlexSys, GUI svn.r6928)
;
_audit_update_record
;
2025-07-04 deposited with the CCDC.	2025-10-03 downloaded from the CCDC.
;
_cell_angle_alpha 90
_cell_angle_beta 113.942(16)
_cell_angle_gamma 90
_cell_formula_units_Z 2
_cell_length_a 13.7546(18)
_cell_length_b 24.859(3)
_cell_length_c 14.1649(18)
_cell_measurement_reflns_used 2458
_cell_measurement_temperature 140.00(10)
_cell_measurement_theta_max 71.4760
_cell_measurement_theta_min 3.4020
_cell_volume 4426.6(11)
_computing_cell_refinement 'CrysAlisPro 1.171.44.106a (Rigaku OD, 2025)'
_computing_data_collection 'CrysAlisPro system (CCD 44.105a 64-bit (release 14-04-2025))'
_computing_data_reduction 'CrysAlisPro 1.171.44.106a (Rigaku OD, 2025)'
_computing_molecular_graphics 'Olex2 1.5 (Dolomanov et al., 2009)'
_computing_publication_material 'Olex2 1.5 (Dolomanov et al., 2009)'
_computing_structure_refinement 'olex2.refine 1.5 (Bourhis et al., 2015)'
_computing_structure_solution 'SHELXT  (Sheldrick, 2015)'
_diffrn_ambient_environment N~2~
_diffrn_ambient_temperature 140.00(10)
_diffrn_detector 'CCD plate'
_diffrn_detector_area_resol_mean 5.2817
_diffrn_detector_type AtlasS2
_diffrn_measured_fraction_theta_full 1.0000
_diffrn_measured_fraction_theta_max 1.0000
_diffrn_measurement_details
;
List of Runs (angles in degrees, time in seconds):

  # Type    Start    End  Width  t~exp~   \w     \q     \k     \f   Frames
#--------------------------------------------------------------------------
  1  \w    -83.00   0.00   1.00   10.00    --  -40.91 112.00 122.00   83
  2  \w     36.00  77.00   1.00   10.00    --   40.91-112.00  29.00   41
  3  \w     83.00 109.00   1.00   40.00    --  105.15-112.00  29.00   26
  4  \w    105.00 178.00   1.00   40.00    --  105.15 112.00 122.00   73
  5  \w   -112.00 -17.00   1.00   10.00    --  -40.91 -38.00-150.00   95
  6  \w   -108.00 -17.00   1.00   10.00    --  -40.91 -38.00 -30.00   91
  7  \w    -62.00  29.00   1.00   10.00    --  -40.91  38.00 -60.00   91
  8  \w    103.00 177.00   1.00   40.00    --  105.15  77.00   0.00   74
  9  \w     35.00 108.00   1.00   40.00    --  105.15-111.00 -60.00   73
 10  \w    106.00 153.00   1.00   40.00    --  105.15 111.00 -30.00   47
 11  \w     87.00 133.00   1.00   40.00    --  105.15 -61.00  60.00   46
 12  \w     33.00 105.00   1.00   40.00    --  105.15-111.00-150.00   72
 13  \w     77.00 112.00   1.00   40.00    --  105.15 -61.00 150.00   35
 14  \w     32.00  89.00   1.00   40.00    --  105.15 -45.00-150.00   57
 15  \w     77.00 178.00   1.00   40.00    --  105.15  30.00 -60.00  101
 16  \w     82.00 109.00   1.00   40.00    --  105.15-111.00  90.00   27
 17  \w    105.00 175.00   1.00   40.00    --  105.15 111.00-120.00   70
 18  \w    106.00 164.00   1.00   40.00    --  105.15  77.00 150.00   58
 19  \w     34.00  59.00   1.00   40.00    --  105.15 -61.00  60.00   25
 20  \w     95.00 131.00   1.00   40.00    --  105.15 -61.00-150.00   36
 21  \w     32.00  90.00   1.00   40.00    --  105.15 -77.00  30.00   58
 22  \w     95.00 120.00   1.00   40.00    --  105.15 -77.00  30.00   25
 23  \w    132.00 177.00   1.00   40.00    --  105.15  45.00-150.00   45
 24  \w    116.00 142.00   1.00   40.00    --  105.15  77.00-150.00   26
 25  \w     81.00 106.00   1.00   40.00    --  105.15  45.00-150.00   25
;
_diffrn_measurement_device 'four-circle diffractometer'
_diffrn_measurement_device_type 'SuperNova, Dual, Cu at home/near, AtlasS2'
_diffrn_measurement_method '\w scans'
_diffrn_orient_matrix_type 'CrysAlisPro convention (1999,Acta A55,543-557)'
_diffrn_orient_matrix_UB_11 -0.1072673000
_diffrn_orient_matrix_UB_12 0.0147988000
_diffrn_orient_matrix_UB_13 -0.0880052000
_diffrn_orient_matrix_UB_21 0.0364771000
_diffrn_orient_matrix_UB_22 0.0590210000
_diffrn_orient_matrix_UB_23 0.0059121000
_diffrn_orient_matrix_UB_31 0.0466396000
_diffrn_orient_matrix_UB_32 -0.0120900000
_diffrn_orient_matrix_UB_33 -0.0798539000
_diffrn_radiation_monochromator mirror
_diffrn_radiation_probe x-ray
_diffrn_radiation_type 'Cu K\a'
_diffrn_radiation_wavelength 1.54184
_diffrn_reflns_av_R_equivalents 0.1516
_diffrn_reflns_av_unetI/netI 0.2159
_diffrn_reflns_Laue_measured_fraction_full 1.0000
_diffrn_reflns_Laue_measured_fraction_max 1.0000
_diffrn_reflns_limit_h_max 17
_diffrn_reflns_limit_h_min -16
_diffrn_reflns_limit_k_max 30
_diffrn_reflns_limit_k_min -30
_diffrn_reflns_limit_l_max 14
_diffrn_reflns_limit_l_min -17
_diffrn_reflns_number 37886
_diffrn_reflns_point_group_measured_fraction_full 0.9995
_diffrn_reflns_point_group_measured_fraction_max 0.9995
_diffrn_reflns_theta_full 66.5900
_diffrn_reflns_theta_max 66.59
_diffrn_reflns_theta_min 3.41
_diffrn_source 'micro-focus sealed X-ray tube'
_diffrn_source_type 'SuperNova (Cu) X-ray Source'
_exptl_absorpt_coefficient_mu 8.448
_exptl_absorpt_correction_T_max 0.807
_exptl_absorpt_correction_T_min 0.546
_exptl_absorpt_correction_type gaussian
_exptl_absorpt_process_details
;
CrysAlisPro 1.171.44.106a (Rigaku Oxford Diffraction, 2025)
Numerical absorption correction based on gaussian integration over
a multifaceted crystal model
Empirical absorption correction using spherical harmonics,
implemented in SCALE3 ABSPACK scaling algorithm.
;
_exptl_crystal_colour 'clear intense orange'
_exptl_crystal_density_diffrn 1.377
_exptl_crystal_description prism
_exptl_crystal_F_000 1881.985
_exptl_crystal_size_max 0.085
_exptl_crystal_size_mid 0.062
_exptl_crystal_size_min 0.045
_refine_diff_density_max 1.4275
_refine_diff_density_min -1.1123
_refine_diff_density_rms 0.1921
_refine_ls_abs_structure_details 'Hooft, R.W.W., Straver, L.H., Spek, A.L. (2010). J. Appl. Cryst., 43, 665-668.'
_refine_ls_abs_structure_Flack -0.040(6)
_refine_ls_d_res_high 0.8401
_refine_ls_d_res_low 12.9461
_refine_ls_goodness_of_fit_ref 0.9344
_refine_ls_hydrogen_treatment constr
_refine_ls_matrix_type full
_refine_ls_number_constraints 178
_refine_ls_number_parameters 1097
_refine_ls_number_reflns 15611
_refine_ls_number_restraints 1363
_refine_ls_restrained_S_all 0.8934
_refine_ls_R_factor_all 0.1165
_refine_ls_R_factor_gt 0.0714
_refine_ls_shift/su_max 0.0010
_refine_ls_shift/su_mean 0.0000
_refine_ls_structure_factor_coef Fsqd
_refine_ls_weighting_details 'w=1/[\s^2^(Fo^2^)+(0.0000P)^2^] where P=(Fo^2^+2Fc^2^)/3'
_refine_ls_weighting_scheme calc
_refine_ls_wR_factor_gt 0.1436
_refine_ls_wR_factor_ref 0.1784
_reflns_Friedel_coverage 0.999
_reflns_limit_h_max 16
_reflns_limit_h_min -16
_reflns_limit_k_max 29
_reflns_limit_k_min -29
_reflns_limit_l_max 16
_reflns_limit_l_min -16
_reflns_number_gt 9915
_reflns_number_total 15611
_reflns_threshold_expression I>=2u(I)
_cod_data_source_file d5sc05500h2.cif
_cod_data_source_block PP366
_cod_depositor_comments 'Adding full bibliography for 1575928--1575935.cif.'
_cod_original_sg_symbol_Hall ' P 2yb'
_cod_database_code 1575935
_chemical_oxdiff_formula 'C104 H91 O5 Si5 Cs1 Pr1'
_diffrn_oxdiff_digest_od_ed
;

;
_olex2_refinement_description
;
1. Fixed Uiso
 At 1.2 times of:
  All C(H) groups
 At 1.5 times of:
  All C(H,H,H) groups
2. Uiso/Uaniso restraints and constraints
All non-hydrogen atoms have similar U: within 2A with sigma of 0.01 and sigma
for terminal atoms of 0.02 within 2A
3.a Aromatic/amide H refined with riding coordinates:
 C2(H2), C3(H3), C4(H4), C5(H5), C6(H6), C8(H8), C9(H9), C10(H10), C11(H11),
 C12(H12), C14(H14), C15(H15), C16(H16), C17(H17), C18(H18), C20(H20), C21(H21),
  C22(H22), C23(H23), C24(H24), C26(H26), C27(H27), C28(H28), C29(H29),
 C30(H30), C32(H32), C33(H33), C34(H34), C35(H35), C36(H36), C38(H38), C39(H39),
  C40(H40), C41(H41), C42(H42), C44(H44), C45(H45), C46(H46), C47(H47),
 C48(H48), C50(H50), C51(H51), C52(H52), C53(H53), C54(H54), C56(H56), C57(H57),
  C58(H58), C59(H59), C60(H60), C62(H62), C63(H63), C64(H64), C65(H65),
 C66(H66), C68(H68), C69(H69), C70(H70), C71(H71), C72(H72), C74(H74), C75(H75),
  C76(H76), C77(H77), C78(H78), C80(H80), C81(H81), C82(H82), C83(H83),
 C84(H84), C86(H86), C87(H87), C88(H88), C89(H89), C90(H90), C92(H92), C93(H93),
  C94(H94), C95(H95), C96(H96), C99(H99), C100(H100), C101(H101), C102(H102),
 C103(H103)
3.b Idealised Me refined as rotating group:
 C97(H97a,H97b,H97c), C104(H10a,H10b,H10c)
;
_olex2_date_sample_data_collection 2025-04-16
_olex2_submission_special_instructions 'No special instructions were received'
_oxdiff_exptl_absorpt_empirical_details
;
Empirical correction (ABSPACK) includes:
- Absorption correction using spherical harmonics
- Frame scaling
- Detector area scaling
- B-factor correction
;
_oxdiff_exptl_absorpt_empirical_full_max 2.432
_oxdiff_exptl_absorpt_empirical_full_min 0.536

loop_
_space_group_symop_id
_space_group_symop_operation_xyz
1 x,y,z
2 -x,y+1/2,-z

loop_
_atom_site_label
_atom_site_type_symbol
_atom_site_fract_x
_atom_site_fract_y
_atom_site_fract_z
_atom_site_U_iso_or_equiv
_atom_site_adp_type
_atom_site_occupancy
_atom_site_refinement_flags_posn
_atom_site_refinement_flags_adp
Pr1 Pr 0.86496(10) 0.509442(15) 0.45884(10) 0.0151(3) Uani 1.000000 . .
Cs1 Cs 1.10718(14) 0.398573(17) 0.57749(12) 0.0301(4) Uani 1.000000 . .
Si1 Si 1.0538(2) 0.49300(12) 0.3332(2) 0.0308(7) Uani 1.000000 . U
Si2 Si 1.0955(2) 0.53823(12) 0.7119(2) 0.0285(6) Uani 1.000000 . U
Si3 Si 0.7789(2) 0.39059(12) 0.5656(2) 0.0311(6) Uani 1.000000 . U
Si4 Si 0.7469(2) 0.64108(12) 0.4844(2) 0.0327(7) Uani 1.000000 . U
Si5 Si 0.6509(2) 0.48594(12) 0.1934(2) 0.0307(6) Uani 1.000000 . U
O1 O 0.9820(7) 0.4869(3) 0.3982(6) 0.0362(16) Uani 1.000000 . U
O2 O 0.9999(6) 0.5149(3) 0.6114(6) 0.0320(15) Uani 1.000000 . U
O3 O 0.8084(7) 0.4391(3) 0.5068(7) 0.0379(18) Uani 1.000000 . U
O4 O 0.8135(6) 0.5892(3) 0.4791(7) 0.0371(17) Uani 1.000000 . U
O5 O 0.7457(6) 0.5036(3) 0.3012(6) 0.0364(16) Uani 1.000000 . U
C1 C 1.1831(10) 0.4591(5) 0.4054(10) 0.038(2) Uani 1.000000 . U
C2 C 1.2673(10) 0.4824(5) 0.4931(10) 0.044(3) Uani 1.000000 . U
H2 H 1.2601(10) 0.5183(5) 0.5123(10) 0.053(3) Uiso 1.000000 R .
C3 C 1.3575(12) 0.4545(6) 0.5496(13) 0.058(3) Uani 1.000000 . U
H3 H 1.4129(12) 0.4726(6) 0.6043(13) 0.070(4) Uiso 1.000000 R .
C4 C 1.3721(11) 0.4018(6) 0.5314(11) 0.058(3) Uani 1.000000 . U
H4 H 1.4347(11) 0.3828(6) 0.5732(11) 0.070(3) Uiso 1.000000 R .
C5 C 1.2911(11) 0.3775(5) 0.4491(10) 0.046(3) Uani 1.000000 . U
H5 H 1.2978(11) 0.3407(5) 0.4348(10) 0.056(3) Uiso 1.000000 R .
C6 C 1.2002(9) 0.4053(5) 0.3867(9) 0.036(2) Uani 1.000000 . U
H6 H 1.1478(9) 0.3874(5) 0.3294(9) 0.044(3) Uiso 1.000000 R .
C7 C 1.0710(9) 0.5665(5) 0.3085(9) 0.032(2) Uani 1.000000 . U
C8 C 0.9822(9) 0.6005(5) 0.2782(9) 0.033(2) Uani 1.000000 . U
H8 H 0.9186(9) 0.5874(5) 0.2814(9) 0.040(3) Uiso 1.000000 R .
C9 C 0.9838(11) 0.6518(5) 0.2444(10) 0.045(3) Uani 1.000000 . U
H9 H 0.9221(11) 0.6737(5) 0.2233(10) 0.054(3) Uiso 1.000000 R .
C10 C 1.0776(11) 0.6714(5) 0.2413(10) 0.043(3) Uani 1.000000 . U
H10 H 1.0794(11) 0.7071(5) 0.2179(10) 0.052(3) Uiso 1.000000 R .
C11 C 1.1691(11) 0.6393(5) 0.2722(10) 0.042(2) Uani 1.000000 . U
H11 H 1.2328(11) 0.6529(5) 0.2702(10) 0.051(3) Uiso 1.000000 R .
C12 C 1.1645(11) 0.5858(5) 0.3066(10) 0.040(2) Uani 1.000000 . U
H12 H 1.2257(11) 0.5634(5) 0.3282(10) 0.047(3) Uiso 1.000000 R .
C13 C 0.9944(9) 0.4593(5) 0.2060(9) 0.034(2) Uani 1.000000 . U
C14 C 0.9344(9) 0.4133(5) 0.1875(10) 0.038(2) Uani 1.000000 . U
H14 H 0.9180(9) 0.3989(5) 0.2415(10) 0.046(3) Uiso 1.000000 R .
C15 C 0.8961(10) 0.3865(5) 0.0913(11) 0.046(3) Uani 1.000000 . U
H15 H 0.8562(10) 0.3542(5) 0.0814(11) 0.055(3) Uiso 1.000000 R .
C16 C 0.9175(10) 0.4080(5) 0.0125(10) 0.044(3) Uani 1.000000 . U
H16 H 0.8898(10) 0.3910(5) -0.0533(10) 0.053(3) Uiso 1.000000 R .
C17 C 0.9782(11) 0.4535(6) 0.0274(10) 0.042(2) Uani 1.000000 . U
H17 H 0.9946(11) 0.4673(6) -0.0269(10) 0.051(3) Uiso 1.000000 R .
C18 C 1.0148(10) 0.4788(5) 0.1211(10) 0.039(2) Uani 1.000000 . U
H18 H 1.0557(10) 0.5107(5) 0.1301(10) 0.047(3) Uiso 1.000000 R .
C19 C 1.1625(9) 0.5951(5) 0.6747(10) 0.034(2) Uani 1.000000 . U
C20 C 1.1350(11) 0.6119(5) 0.5734(10) 0.037(2) Uani 1.000000 . U
H20 H 1.0784(11) 0.5946(5) 0.5188(10) 0.044(3) Uiso 1.000000 R .
C21 C 1.1901(11) 0.6544(5) 0.5509(12) 0.046(3) Uani 1.000000 . U
H21 H 1.1743(11) 0.6636(5) 0.4811(12) 0.055(3) Uiso 1.000000 R .
C22 C 1.2653(11) 0.6821(5) 0.6284(11) 0.043(2) Uani 1.000000 . U
H22 H 1.3002(11) 0.7114(5) 0.6123(11) 0.052(3) Uiso 1.000000 R .
C23 C 1.2922(11) 0.6686(5) 0.7295(11) 0.042(2) Uani 1.000000 . U
H23 H 1.3458(11) 0.6882(5) 0.7832(11) 0.050(3) Uiso 1.000000 R .
C24 C 1.2400(10) 0.6259(5) 0.7532(11) 0.040(2) Uani 1.000000 . U
H24 H 1.2570(10) 0.6173(5) 0.8235(11) 0.048(3) Uiso 1.000000 R .
C25 C 1.2009(9) 0.4855(5) 0.7744(9) 0.035(2) Uani 1.000000 . U
C26 C 1.3008(9) 0.4863(5) 0.7701(9) 0.038(2) Uani 1.000000 . U
H26 H 1.3183(9) 0.5156(5) 0.7368(9) 0.045(3) Uiso 1.000000 R .
C27 C 1.3740(11) 0.4462(5) 0.8126(11) 0.049(3) Uani 1.000000 . U
H27 H 1.4416(11) 0.4481(5) 0.8095(11) 0.058(3) Uiso 1.000000 R .
C28 C 1.3496(13) 0.4041(6) 0.8588(11) 0.056(3) Uani 1.000000 . U
H28 H 1.4004(13) 0.3761(6) 0.8862(11) 0.067(3) Uiso 1.000000 R .
C29 C 1.2555(12) 0.4002(5) 0.8676(10) 0.049(3) Uani 1.000000 . U
H29 H 1.2404(12) 0.3704(5) 0.9014(10) 0.058(3) Uiso 1.000000 R .
C30 C 1.1807(11) 0.4419(5) 0.8251(10) 0.042(2) Uani 1.000000 . U
H30 H 1.1146(11) 0.4400(5) 0.8313(10) 0.050(3) Uiso 1.000000 R .
C31 C 1.0547(9) 0.5629(4) 0.8142(9) 0.032(2) Uani 1.000000 . U
C32 C 1.1252(10) 0.5595(5) 0.9174(9) 0.037(2) Uani 1.000000 . U
H32 H 1.1908(10) 0.5408(5) 0.9367(9) 0.045(3) Uiso 1.000000 R .
C33 C 1.0974(11) 0.5846(5) 0.9942(10) 0.040(2) Uani 1.000000 . U
H33 H 1.1447(11) 0.5824(5) 1.0650(10) 0.048(3) Uiso 1.000000 R .
C34 C 1.0030(11) 0.6119(5) 0.9662(11) 0.042(2) Uani 1.000000 . U
H34 H 0.9861(11) 0.6295(5) 1.0171(11) 0.050(3) Uiso 1.000000 R .
C35 C 0.9333(10) 0.6136(5) 0.8646(10) 0.041(2) Uani 1.000000 . U
H35 H 0.8660(10) 0.6306(5) 0.8454(10) 0.049(3) Uiso 1.000000 R .
C36 C 0.9603(9) 0.5909(5) 0.7909(9) 0.034(2) Uani 1.000000 . U
H36 H 0.9125(9) 0.5945(5) 0.7205(9) 0.040(3) Uiso 1.000000 R .
C37 C 0.8857(10) 0.3400(5) 0.6080(10) 0.039(2) Uani 1.000000 . U
C38 C 0.9623(10) 0.3351(5) 0.7114(11) 0.043(3) Uani 1.000000 . U
H38 H 0.9535(10) 0.3550(5) 0.7647(11) 0.052(3) Uiso 1.000000 R .
C39 C 1.0510(11) 0.3010(5) 0.7359(12) 0.047(3) Uani 1.000000 . U
H39 H 1.1028(11) 0.2996(5) 0.8051(12) 0.057(3) Uiso 1.000000 R .
C40 C 1.0644(12) 0.2691(6) 0.6604(12) 0.052(3) Uani 1.000000 . U
H40 H 1.1247(12) 0.2464(6) 0.6773(12) 0.062(3) Uiso 1.000000 R .
C41 C 0.9866(12) 0.2716(5) 0.5603(12) 0.051(3) Uani 1.000000 . U
H41 H 0.9908(12) 0.2486(5) 0.5084(12) 0.061(3) Uiso 1.000000 R .
C42 C 0.9036(10) 0.3073(5) 0.5360(11) 0.042(2) Uani 1.000000 . U
H42 H 0.8551(10) 0.3100(5) 0.4656(11) 0.051(3) Uiso 1.000000 R .
C43 C 0.7504(9) 0.4171(4) 0.6762(9) 0.031(2) Uani 1.000000 . U
C44 C 0.8017(10) 0.4642(5) 0.7301(10) 0.036(2) Uani 1.000000 . U
H44 H 0.8555(10) 0.4809(5) 0.7144(10) 0.043(3) Uiso 1.000000 R .
C45 C 0.7731(11) 0.4861(5) 0.8067(10) 0.043(2) Uani 1.000000 . U
H45 H 0.8056(11) 0.5180(5) 0.8422(10) 0.051(3) Uiso 1.000000 R .
C46 C 0.6961(11) 0.4598(5) 0.8289(10) 0.044(3) Uani 1.000000 . U
H46 H 0.6765(11) 0.4746(5) 0.8805(10) 0.053(3) Uiso 1.000000 R .
C47 C 0.6474(10) 0.4141(5) 0.7811(10) 0.040(2) Uani 1.000000 . U
H47 H 0.5970(10) 0.3965(5) 0.8005(10) 0.048(3) Uiso 1.000000 R .
C48 C 0.6739(9) 0.3929(5) 0.7005(9) 0.036(2) Uani 1.000000 . U
H48 H 0.6382(9) 0.3618(5) 0.6636(9) 0.044(3) Uiso 1.000000 R .
C49 C 0.6555(9) 0.3563(5) 0.4776(10) 0.036(2) Uani 1.000000 . U
C50 C 0.6346(10) 0.3021(5) 0.4865(10) 0.038(2) Uani 1.000000 . U
H50 H 0.6885(10) 0.2806(5) 0.5357(10) 0.046(3) Uiso 1.000000 R .
C51 C 0.5367(10) 0.2783(5) 0.4254(11) 0.040(2) Uani 1.000000 . U
H51 H 0.5242(10) 0.2413(5) 0.4336(11) 0.048(3) Uiso 1.000000 R .
C52 C 0.4586(11) 0.3094(5) 0.3531(11) 0.046(3) Uani 1.000000 . U
H52 H 0.3935(11) 0.2933(5) 0.3084(11) 0.055(3) Uiso 1.000000 R .
C53 C 0.4753(10) 0.3650(5) 0.3454(10) 0.043(2) Uani 1.000000 . U
H53 H 0.4200(10) 0.3874(5) 0.3003(10) 0.051(3) Uiso 1.000000 R .
C54 C 0.5749(10) 0.3859(5) 0.4055(10) 0.042(2) Uani 1.000000 . U
H54 H 0.5881(10) 0.4226(5) 0.3965(10) 0.050(3) Uiso 1.000000 R .
C55 C 0.8290(10) 0.6865(5) 0.5894(10) 0.036(2) Uani 1.000000 . U
C56 C 0.9376(10) 0.6919(5) 0.6169(10) 0.040(2) Uani 1.000000 . U
H56 H 0.9692(10) 0.6716(5) 0.5798(10) 0.048(3) Uiso 1.000000 R .
C57 C 1.0029(11) 0.7257(5) 0.6964(10) 0.046(3) Uani 1.000000 . U
H57 H 1.0774(11) 0.7269(5) 0.7148(10) 0.055(3) Uiso 1.000000 R .
C58 C 0.9573(13) 0.7573(6) 0.7478(11) 0.053(3) Uani 1.000000 . U
H58 H 1.0001(13) 0.7818(6) 0.7995(11) 0.063(3) Uiso 1.000000 R .
C59 C 0.8491(12) 0.7535(6) 0.7241(11) 0.050(3) Uani 1.000000 . U
H59 H 0.8174(12) 0.7743(6) 0.7604(11) 0.060(3) Uiso 1.000000 R .
C60 C 0.7883(11) 0.7183(5) 0.6454(10) 0.042(2) Uani 1.000000 . U
H60 H 0.7143(11) 0.7159(5) 0.6291(10) 0.050(3) Uiso 1.000000 R .
C61 C 0.6312(10) 0.6216(5) 0.5133(11) 0.045(2) Uani 1.000000 . U
C62 C 0.6391(12) 0.5809(6) 0.5851(14) 0.063(3) Uani 1.000000 . U
H62 H 0.7015(12) 0.5594(6) 0.6133(14) 0.076(4) Uiso 1.000000 R .
C63 C 0.5578(13) 0.5722(7) 0.6146(15) 0.070(3) Uani 1.000000 . U
H63 H 0.5679(13) 0.5464(7) 0.6673(15) 0.084(4) Uiso 1.000000 R .
C64 C 0.4626(12) 0.5983(6) 0.5727(14) 0.058(3) Uani 1.000000 . U
H64 H 0.4076(12) 0.5907(6) 0.5950(14) 0.070(4) Uiso 1.000000 R .
C65 C 0.4488(11) 0.6352(6) 0.4986(12) 0.051(3) Uani 1.000000 . U
H65 H 0.3830(11) 0.6538(6) 0.4676(12) 0.061(3) Uiso 1.000000 R .
C66 C 0.5290(10) 0.6460(5) 0.4678(11) 0.045(3) Uani 1.000000 . U
H66 H 0.5159(10) 0.6711(5) 0.4134(11) 0.054(3) Uiso 1.000000 R .
C67 C 0.7063(9) 0.6800(5) 0.3616(10) 0.036(2) Uani 1.000000 . U
C68 C 0.6787(10) 0.7348(5) 0.3579(10) 0.041(2) Uani 1.000000 . U
H68 H 0.6799(10) 0.7514(5) 0.4188(10) 0.050(3) Uiso 1.000000 R .
C69 C 0.6501(12) 0.7651(6) 0.2695(11) 0.050(3) Uani 1.000000 . U
H69 H 0.6324(12) 0.8020(6) 0.2700(11) 0.059(3) Uiso 1.000000 R .
C70 C 0.6473(11) 0.7415(5) 0.1797(11) 0.049(3) Uani 1.000000 . U
H70 H 0.6291(11) 0.7624(5) 0.1187(11) 0.059(3) Uiso 1.000000 R .
C71 C 0.6712(11) 0.6873(5) 0.1796(11) 0.045(3) Uani 1.000000 . U
H71 H 0.6681(11) 0.6710(5) 0.1178(11) 0.054(3) Uiso 1.000000 R .
C72 C 0.6995(10) 0.6565(5) 0.2686(10) 0.041(2) Uani 1.000000 . U
H72 H 0.7144(10) 0.6193(5) 0.2667(10) 0.049(3) Uiso 1.000000 R .
C73 C 0.6623(9) 0.4134(5) 0.1616(9) 0.035(2) Uani 1.000000 . U
C74 C 0.6271(9) 0.3956(5) 0.0590(9) 0.038(2) Uani 1.000000 . U
H74 H 0.6009(9) 0.4212(5) 0.0045(9) 0.046(3) Uiso 1.000000 R .
C75 C 0.6296(11) 0.3410(5) 0.0348(11) 0.043(2) Uani 1.000000 . U
H75 H 0.6014(11) 0.3292(5) -0.0350(11) 0.052(3) Uiso 1.000000 R .
C76 C 0.6741(12) 0.3045(5) 0.1153(12) 0.050(3) Uani 1.000000 . U
H76 H 0.6790(12) 0.2676(5) 0.1005(12) 0.060(3) Uiso 1.000000 R .
C77 C 0.7106(12) 0.3212(5) 0.2150(12) 0.047(3) Uani 1.000000 . U
H77 H 0.7389(12) 0.2958(5) 0.2694(12) 0.056(3) Uiso 1.000000 R .
C78 C 0.7068(10) 0.3758(5) 0.2383(10) 0.039(2) Uani 1.000000 . U
H78 H 0.7354(10) 0.3870(5) 0.3085(10) 0.046(3) Uiso 1.000000 R .
C79 C 0.6504(9) 0.5279(5) 0.0827(10) 0.034(2) Uani 1.000000 . U
C80 C 0.7479(10) 0.5425(5) 0.0800(10) 0.039(2) Uani 1.000000 . U
H80 H 0.8126(10) 0.5314(5) 0.1341(10) 0.047(3) Uiso 1.000000 R .
C81 C 0.7508(12) 0.5729(5) -0.0006(11) 0.047(3) Uani 1.000000 . U
H81 H 0.8177(12) 0.5802(5) -0.0027(11) 0.056(3) Uiso 1.000000 R .
C82 C 0.6601(12) 0.5928(5) -0.0778(11) 0.046(3) Uani 1.000000 . U
H82 H 0.6640(12) 0.6147(5) -0.1311(11) 0.056(3) Uiso 1.000000 R .
C83 C 0.5605(11) 0.5797(5) -0.0757(10) 0.043(2) Uani 1.000000 . U
H83 H 0.4965(11) 0.5929(5) -0.1280(10) 0.052(3) Uiso 1.000000 R .
C84 C 0.5574(10) 0.5475(5) 0.0032(10) 0.039(2) Uani 1.000000 . U
H84 H 0.4904(10) 0.5385(5) 0.0034(10) 0.047(3) Uiso 1.000000 R .
C85 C 0.5212(9) 0.4925(5) 0.2015(9) 0.035(2) Uani 1.000000 . U
C86 C 0.5083(10) 0.5207(5) 0.2814(10) 0.046(3) Uani 1.000000 . U
H86 H 0.5679(10) 0.5383(5) 0.3322(10) 0.055(3) Uiso 1.000000 R .
C87 C 0.4110(11) 0.5236(5) 0.2880(11) 0.049(3) Uani 1.000000 . U
H87 H 0.4054(11) 0.5414(5) 0.3450(11) 0.059(3) Uiso 1.000000 R .
C88 C 0.3227(10) 0.5011(6) 0.2132(10) 0.047(3) Uani 1.000000 . U
H88 H 0.2556(10) 0.5042(6) 0.2171(10) 0.057(3) Uiso 1.000000 R .
C89 C 0.3311(10) 0.4737(5) 0.1319(10) 0.040(2) Uani 1.000000 . U
H89 H 0.2701(10) 0.4575(5) 0.0804(10) 0.048(3) Uiso 1.000000 R .
C90 C 0.4279(9) 0.4700(5) 0.1261(9) 0.035(2) Uani 1.000000 . U
H90 H 0.4323(9) 0.4515(5) 0.0693(9) 0.041(3) Uiso 1.000000 R .
C91 C 0.3056(12) 0.2663(6) 0.0759(11) 0.049(2) Uani 1.000000 . U
C92 C 0.2822(13) 0.3180(6) 0.0900(12) 0.053(3) Uani 1.000000 . U
H92 H 0.3393(13) 0.3428(6) 0.1185(12) 0.063(3) Uiso 1.000000 R .
C93 C 0.1801(12) 0.3364(6) 0.0650(11) 0.050(3) Uani 1.000000 . U
H93 H 0.1678(12) 0.3723(6) 0.0805(11) 0.060(3) Uiso 1.000000 R .
C94 C 0.0964(11) 0.3016(5) 0.0169(11) 0.046(3) Uani 1.000000 . U
H94 H 0.0251(11) 0.3138(5) -0.0051(11) 0.055(3) Uiso 1.000000 R .
C95 C 0.1172(12) 0.2486(5) 0.0011(11) 0.047(3) Uani 1.000000 . U
H95 H 0.0600(12) 0.2239(5) -0.0278(11) 0.057(3) Uiso 1.000000 R .
C96 C 0.2192(12) 0.2316(6) 0.0266(11) 0.051(3) Uani 1.000000 . U
H96 H 0.2318(12) 0.1958(6) 0.0107(11) 0.061(3) Uiso 1.000000 R .
C97 C 0.4193(12) 0.2462(6) 0.1099(12) 0.055(3) Uani 1.000000 . U
H97a H 0.463(2) 0.2746(18) 0.099(9) 0.082(5) Uiso 1.000000 GR .
H97b H 0.448(3) 0.237(5) 0.183(3) 0.082(5) Uiso 1.000000 GR .
H97c H 0.4201(17) 0.214(3) 0.069(7) 0.082(5) Uiso 1.000000 GR .
C98 C 0.3363(12) 0.6837(6) 0.0916(12) 0.050(3) Uani 1.000000 . U
C99 C 0.3868(12) 0.7074(6) 0.1869(12) 0.051(3) Uani 1.000000 . U
H99 H 0.4550(12) 0.6945(6) 0.2319(12) 0.061(3) Uiso 1.000000 R .
C100 C 0.3417(13) 0.7492(6) 0.2192(14) 0.057(3) Uani 1.000000 . U
H100 H 0.3771(13) 0.7648(6) 0.2857(14) 0.068(3) Uiso 1.000000 R .
C101 C 0.2390(13) 0.7683(6) 0.1483(14) 0.059(3) Uani 1.000000 . U
H101 H 0.2056(13) 0.7975(6) 0.1666(14) 0.071(4) Uiso 1.000000 R .
C102 C 0.1892(12) 0.7433(6) 0.0523(13) 0.056(3) Uani 1.000000 . U
H102 H 0.1212(12) 0.7554(6) 0.0055(13) 0.067(3) Uiso 1.000000 R .
C103 C 0.2381(11) 0.7006(6) 0.0240(12) 0.049(3) Uani 1.000000 . U
H103 H 0.2035(11) 0.6836(6) -0.0412(12) 0.058(3) Uiso 1.000000 R .
C104 C 0.3924(12) 0.6378(6) 0.0622(12) 0.054(3) Uani 1.000000 . U
H10a H 0.398(9) 0.647(2) -0.003(5) 0.081(5) Uiso 1.000000 GR .
H10b H 0.464(4) 0.633(3) 0.117(4) 0.081(5) Uiso 1.000000 GR .
H10c H 0.351(5) 0.6046(12) 0.054(9) 0.081(5) Uiso 1.000000 GR .

loop_
_atom_site_aniso_label
_atom_site_aniso_U_11
_atom_site_aniso_U_22
_atom_site_aniso_U_33
_atom_site_aniso_U_12
_atom_site_aniso_U_13
_atom_site_aniso_U_23
Pr1 0.0100(6) 0.0139(7) 0.0135(7) -0.0016(7) -0.0033(5) -0.0013(7)
Cs1 0.0383(10) 0.0291(9) 0.0208(9) -0.0030(8) 0.0098(7) -0.0008(8)
Si1 0.0269(14) 0.0371(16) 0.0289(14) -0.0016(11) 0.0121(11) 0.0005(11)
Si2 0.0230(14) 0.0328(15) 0.0252(14) -0.0021(11) 0.0052(11) -0.0012(12)
Si3 0.0311(15) 0.0351(16) 0.0289(14) -0.0094(12) 0.0139(11) -0.0018(13)
Si4 0.0286(15) 0.0382(17) 0.0272(15) 0.0026(12) 0.0071(11) -0.0009(12)
Si5 0.0212(14) 0.0369(15) 0.0279(15) 0.0047(11) 0.0040(11) 0.0005(12)
O1 0.036(3) 0.045(4) 0.031(3) -0.003(2) 0.017(2) -0.004(2)
O2 0.028(3) 0.035(3) 0.027(3) -0.005(2) 0.0056(19) -0.001(2)
O3 0.047(4) 0.040(4) 0.030(3) -0.012(3) 0.018(2) -0.004(3)
O4 0.028(4) 0.041(4) 0.039(4) 0.003(2) 0.011(2) 0.003(3)
O5 0.027(3) 0.041(4) 0.034(3) 0.006(3) 0.006(2) 0.001(3)
C1 0.033(4) 0.044(4) 0.033(4) -0.004(2) 0.012(2) -0.003(2)
C2 0.034(5) 0.052(5) 0.041(5) 0.001(3) 0.009(3) -0.006(3)
C3 0.047(6) 0.066(6) 0.053(5) 0.006(4) 0.011(3) -0.005(4)
C4 0.045(5) 0.068(6) 0.053(5) 0.013(4) 0.011(3) 0.001(4)
C5 0.045(5) 0.051(5) 0.040(5) 0.013(3) 0.014(3) -0.001(3)
C6 0.039(4) 0.040(4) 0.029(4) 0.001(3) 0.012(2) -0.000(3)
C7 0.032(4) 0.037(4) 0.028(4) -0.002(3) 0.014(3) -0.004(3)
C8 0.027(5) 0.037(5) 0.031(5) -0.003(3) 0.007(3) -0.006(3)
C9 0.052(5) 0.043(5) 0.037(5) 0.004(3) 0.017(3) 0.001(3)
C10 0.052(5) 0.040(5) 0.035(5) -0.002(3) 0.016(3) -0.000(3)
C11 0.050(5) 0.038(5) 0.042(5) -0.005(3) 0.022(3) -0.002(3)
C12 0.040(5) 0.042(5) 0.039(5) -0.002(3) 0.019(3) -0.004(3)
C13 0.023(4) 0.043(4) 0.035(4) 0.006(3) 0.009(3) 0.003(3)
C14 0.026(4) 0.039(5) 0.044(5) 0.003(3) 0.009(3) 0.002(3)
C15 0.030(5) 0.043(5) 0.054(5) 0.007(3) 0.006(3) -0.001(3)
C16 0.040(5) 0.046(5) 0.038(5) 0.006(3) 0.007(3) -0.003(3)
C17 0.036(5) 0.055(5) 0.030(5) 0.003(3) 0.007(3) 0.001(3)
C18 0.033(5) 0.051(5) 0.033(4) 0.006(3) 0.011(3) 0.003(3)
C19 0.028(4) 0.037(4) 0.038(4) -0.002(3) 0.012(3) -0.003(3)
C20 0.041(5) 0.035(5) 0.031(5) -0.006(3) 0.012(3) -0.000(3)
C21 0.049(5) 0.042(5) 0.049(5) 0.001(3) 0.024(3) -0.000(3)
C22 0.046(5) 0.038(5) 0.053(5) 0.001(3) 0.028(3) -0.002(3)
C23 0.040(5) 0.038(5) 0.050(5) -0.007(3) 0.020(3) -0.006(3)
C24 0.040(5) 0.038(5) 0.044(5) -0.004(3) 0.019(3) -0.005(3)
C25 0.032(4) 0.036(4) 0.030(4) -0.001(2) 0.005(2) -0.003(2)
C26 0.028(5) 0.044(5) 0.032(5) 0.009(3) 0.002(3) -0.001(3)
C27 0.042(5) 0.051(5) 0.047(5) 0.015(3) 0.013(3) -0.001(3)
C28 0.065(6) 0.051(6) 0.045(5) 0.007(4) 0.015(3) -0.004(3)
C29 0.068(6) 0.037(5) 0.036(5) 0.007(3) 0.015(3) 0.006(3)
C30 0.048(5) 0.038(4) 0.032(4) 0.002(3) 0.010(2) 0.001(3)
C31 0.027(4) 0.035(4) 0.034(4) -0.003(3) 0.013(3) 0.005(3)
C32 0.040(5) 0.043(5) 0.031(4) -0.003(3) 0.017(3) 0.001(3)
C33 0.047(5) 0.045(5) 0.031(5) -0.004(3) 0.021(3) 0.002(3)
C34 0.047(5) 0.041(5) 0.044(5) -0.008(3) 0.026(3) 0.001(3)
C35 0.038(5) 0.046(5) 0.046(5) 0.002(3) 0.024(3) 0.003(3)
C36 0.028(4) 0.042(5) 0.032(4) -0.003(3) 0.013(3) 0.007(3)
C37 0.035(4) 0.045(5) 0.039(4) -0.007(3) 0.017(3) -0.006(3)
C38 0.031(5) 0.054(5) 0.045(5) -0.004(3) 0.015(3) -0.001(3)
C39 0.034(5) 0.058(6) 0.049(5) -0.002(3) 0.017(3) -0.001(3)
C40 0.050(6) 0.052(6) 0.057(5) 0.002(3) 0.025(3) -0.002(4)
C41 0.046(5) 0.051(5) 0.056(5) 0.002(3) 0.022(3) -0.007(3)
C42 0.039(5) 0.049(5) 0.038(4) -0.002(3) 0.015(3) -0.005(3)
C43 0.031(4) 0.036(4) 0.027(4) -0.004(3) 0.011(2) 0.001(3)
C44 0.034(5) 0.039(5) 0.034(5) -0.007(3) 0.012(3) -0.004(3)
C45 0.046(5) 0.046(5) 0.034(5) -0.001(3) 0.015(3) -0.002(3)
C46 0.043(5) 0.053(5) 0.033(5) 0.001(3) 0.011(3) -0.000(3)
C47 0.039(5) 0.050(5) 0.033(5) 0.004(3) 0.017(3) -0.000(3)
C48 0.030(4) 0.044(5) 0.034(4) 0.000(3) 0.011(3) 0.002(3)
C49 0.029(4) 0.039(4) 0.038(4) -0.002(3) 0.012(3) -0.000(3)
C50 0.035(5) 0.034(5) 0.046(5) -0.002(3) 0.017(3) -0.001(3)
C51 0.030(5) 0.041(5) 0.048(5) -0.007(3) 0.013(3) -0.005(3)
C52 0.036(5) 0.051(5) 0.045(5) -0.010(3) 0.011(3) -0.006(3)
C53 0.029(5) 0.051(5) 0.038(5) -0.013(3) 0.003(3) -0.008(3)
C54 0.035(5) 0.044(5) 0.041(5) -0.007(3) 0.010(3) -0.001(3)
C55 0.033(4) 0.035(4) 0.034(4) 0.006(3) 0.007(3) 0.000(3)
C56 0.037(5) 0.042(5) 0.036(5) 0.001(3) 0.009(3) -0.001(3)
C57 0.042(5) 0.051(5) 0.039(5) -0.005(3) 0.010(3) -0.000(3)
C58 0.058(6) 0.055(6) 0.038(5) -0.002(3) 0.013(3) -0.005(3)
C59 0.053(6) 0.054(5) 0.037(5) 0.002(3) 0.011(3) -0.012(3)
C60 0.037(5) 0.044(5) 0.037(5) 0.004(3) 0.009(3) -0.009(3)
C61 0.031(4) 0.052(5) 0.046(5) 0.006(3) 0.010(3) 0.006(3)
C62 0.039(5) 0.075(6) 0.072(6) 0.004(3) 0.019(3) 0.014(4)
C63 0.049(6) 0.082(7) 0.077(6) 0.003(4) 0.025(3) 0.014(4)
C64 0.036(5) 0.064(6) 0.072(6) 0.000(4) 0.019(3) 0.007(4)
C65 0.031(5) 0.056(6) 0.062(6) 0.004(3) 0.015(3) 0.005(4)
C66 0.031(5) 0.051(5) 0.049(5) 0.012(3) 0.011(3) 0.009(3)
C67 0.025(4) 0.041(4) 0.032(4) -0.000(3) 0.003(3) 0.002(3)
C68 0.037(5) 0.046(5) 0.034(5) -0.000(3) 0.007(3) 0.005(3)
C69 0.048(6) 0.054(6) 0.040(5) 0.000(3) 0.011(3) 0.007(3)
C70 0.047(6) 0.057(6) 0.038(5) -0.002(3) 0.011(3) 0.006(3)
C71 0.039(5) 0.057(6) 0.034(5) -0.005(3) 0.010(3) 0.001(3)
C72 0.031(5) 0.052(5) 0.034(5) -0.003(3) 0.007(3) 0.004(3)
C73 0.025(4) 0.044(5) 0.033(4) 0.004(3) 0.008(2) 0.003(3)
C74 0.038(5) 0.041(5) 0.033(4) 0.006(3) 0.013(3) 0.005(3)
C75 0.045(5) 0.042(5) 0.045(5) 0.004(3) 0.020(3) -0.000(3)
C76 0.058(6) 0.039(5) 0.058(5) 0.005(3) 0.028(3) 0.005(3)
C77 0.055(6) 0.039(5) 0.051(5) 0.009(3) 0.026(3) 0.005(3)
C78 0.039(5) 0.038(5) 0.039(5) 0.003(3) 0.016(3) 0.004(3)
C79 0.027(4) 0.038(4) 0.035(4) 0.001(3) 0.010(3) -0.002(3)
C80 0.032(5) 0.039(5) 0.045(5) -0.002(3) 0.015(3) -0.005(3)
C81 0.043(5) 0.048(5) 0.050(5) -0.005(3) 0.019(3) -0.005(3)
C82 0.050(5) 0.048(5) 0.041(5) -0.002(3) 0.018(3) -0.003(3)
C83 0.039(5) 0.050(5) 0.037(5) 0.005(3) 0.012(3) 0.003(3)
C84 0.029(5) 0.047(5) 0.037(5) 0.002(3) 0.008(3) 0.001(3)
C85 0.027(4) 0.043(5) 0.030(4) 0.002(3) 0.007(2) -0.006(3)
C86 0.038(5) 0.051(6) 0.043(5) 0.002(3) 0.012(3) -0.009(3)
C87 0.041(5) 0.059(6) 0.045(5) 0.003(3) 0.017(3) -0.012(3)
C88 0.037(5) 0.057(6) 0.048(5) 0.003(3) 0.018(3) -0.007(3)
C89 0.034(5) 0.049(5) 0.036(5) 0.004(3) 0.013(3) -0.007(3)
C90 0.031(5) 0.042(5) 0.032(4) 0.001(3) 0.013(3) -0.005(3)
C91 0.046(5) 0.058(5) 0.037(5) 0.001(3) 0.012(3) 0.001(3)
C92 0.059(6) 0.053(6) 0.045(5) -0.004(3) 0.020(3) -0.001(3)
C93 0.058(6) 0.048(5) 0.043(5) 0.000(3) 0.020(3) 0.001(3)
C94 0.047(5) 0.044(5) 0.045(5) 0.002(3) 0.016(3) 0.001(3)
C95 0.045(5) 0.045(5) 0.048(5) -0.001(3) 0.014(3) 0.004(3)
C96 0.050(5) 0.054(6) 0.045(5) 0.001(3) 0.016(3) 0.002(3)
C97 0.047(6) 0.064(6) 0.046(5) 0.001(4) 0.011(3) -0.002(4)
C98 0.045(5) 0.052(5) 0.053(5) 0.000(3) 0.020(3) -0.001(3)
C99 0.048(6) 0.058(6) 0.050(6) 0.002(3) 0.022(3) -0.002(3)
C100 0.053(6) 0.057(6) 0.064(6) 0.003(3) 0.028(3) 0.000(4)
C101 0.051(6) 0.058(6) 0.072(6) 0.002(4) 0.029(3) 0.002(4)
C102 0.039(5) 0.060(6) 0.068(6) -0.000(3) 0.020(3) 0.010(4)
C103 0.041(5) 0.053(6) 0.051(6) -0.002(3) 0.017(3) 0.005(3)
C104 0.047(6) 0.056(6) 0.054(6) 0.004(4) 0.015(3) -0.005(4)

loop_
_atom_type_symbol
_atom_type_scat_dispersion_real
_atom_type_scat_dispersion_imag
_atom_type_scat_Cromer_Mann_a1
_atom_type_scat_Cromer_Mann_a2
_atom_type_scat_Cromer_Mann_a3
_atom_type_scat_Cromer_Mann_a4
_atom_type_scat_Cromer_Mann_b1
_atom_type_scat_Cromer_Mann_b2
_atom_type_scat_Cromer_Mann_b3
_atom_type_scat_Cromer_Mann_b4
_atom_type_scat_Cromer_Mann_c
_atom_type_scat_source
_atom_type_scat_dispersion_source
C 0.01788 0.00908 2.31000 1.02000 1.58860 0.86500 20.84390 10.20750 0.56870 51.65120 0.21560 'International Tables Volume C Table 6.1.1.4 (pp. 500-502)' 'Brennan, Cowan, Rev. Sci. Instrum., 1992, 63, 850'
Cs -0.71827 7.91876 20.38920 19.10620 10.66200 1.49530 3.56900 0.31070 24.38790 213.90401 3.33520 'International Tables Volume C Table 6.1.1.4 (pp. 500-502)' 'Brennan, Cowan, Rev. Sci. Instrum., 1992, 63, 850'
H 0.00000 0.00000 0.49300 0.32291 0.14019 0.04081 10.51090 26.12570 3.14236 57.79970 0.00304 'International Tables Volume C Table 6.1.1.4 (pp. 500-502)' 'Brennan, Cowan, Rev. Sci. Instrum., 1992, 63, 850'
O 0.04960 0.03234 3.04850 2.28680 1.54630 0.86700 13.27710 5.70110 0.32390 32.90890 0.25080 'International Tables Volume C Table 6.1.1.4 (pp. 500-502)' 'Brennan, Cowan, Rev. Sci. Instrum., 1992, 63, 850'
Pr -2.41080 10.28944 22.04400 19.66970 12.38560 2.82428 2.77393 0.22209 16.76690 143.64400 2.05830 'International Tables Volume C Table 6.1.1.4 (pp. 500-502)' 'Brennan, Cowan, Rev. Sci. Instrum., 1992, 63, 850'
Si 0.25463 0.33074 6.29150 3.03530 1.98910 1.54100 2.43860 32.33370 0.67850 81.69370 1.14070 'International Tables Volume C Table 6.1.1.4 (pp. 500-502)' 'Brennan, Cowan, Rev. Sci. Instrum., 1992, 63, 850'

loop_
_exptl_crystal_face_index_h
_exptl_crystal_face_index_k
_exptl_crystal_face_index_l
_exptl_crystal_face_perp_dist
0 1 0 0.0253
-2 1 2 0.0484
2 -1 -2 0.0138
1 0 2 0.0469
-1 0 -1 0.0328
-2 -15 2 0.0191
3 -14 -4 0.0175
1 2 -1 0.0179

loop_
_geom_angle_atom_site_label_1
_geom_angle_atom_site_label_2
_geom_angle_atom_site_label_3
_geom_angle
_geom_angle_site_symmetry_1
_geom_angle_site_symmetry_3
_geom_angle_publ_flag
O2 Pr1 O1 86.6(3) . . ?
O3 Pr1 O1 109.7(3) . . ?
O3 Pr1 O2 90.5(3) . . ?
O4 Pr1 O1 128.3(3) . . ?
O4 Pr1 O2 90.2(3) . . ?
O4 Pr1 O3 121.9(3) . . ?
O5 Pr1 O1 87.0(3) . . ?
O5 Pr1 O2 173.4(3) . . ?
O5 Pr1 O3 92.9(3) . . ?
O5 Pr1 O4 92.7(3) . . ?
O2 Cs1 O1 53.90(19) . . ?
C1 Cs1 O1 50.1(3) . . ?
C1 Cs1 O2 90.1(2) . . ?
C2 Cs1 O1 63.3(3) . . ?
C2 Cs1 O2 85.0(2) . . ?
C2 Cs1 C1 23.6(3) . . ?
C6 Cs1 O1 66.6(2) . . ?
C6 Cs1 O2 113.3(2) . . ?
C6 Cs1 C1 23.8(3) . . ?
C6 Cs1 C2 39.7(3) . . ?
C25 Cs1 O1 96.7(2) . . ?
C25 Cs1 O2 50.9(2) . . ?
C25 Cs1 C1 100.8(3) . . ?
C25 Cs1 C2 79.7(3) . . ?
C25 Cs1 C6 119.0(3) . . ?
C30 Cs1 O1 115.5(2) . . ?
C30 Cs1 O2 63.0(2) . . ?
C30 Cs1 C1 123.6(3) . . ?
C30 Cs1 C2 101.2(3) . . ?
C30 Cs1 C6 138.2(3) . . ?
C30 Cs1 C25 23.7(3) . . ?
C37 Cs1 O1 99.3(3) . . ?
C37 Cs1 O2 83.5(2) . . ?
C37 Cs1 C1 143.4(3) . . ?
C37 Cs1 C2 162.6(3) . . ?
C37 Cs1 C6 136.6(3) . . ?
C37 Cs1 C25 102.8(3) . . ?
C37 Cs1 C30 85.1(3) . . ?
C39 Cs1 O1 139.4(3) . . ?
C39 Cs1 O2 105.8(3) . . ?
C39 Cs1 C1 163.9(3) . . ?
C39 Cs1 C2 157.0(3) . . ?
C39 Cs1 C6 140.2(3) . . ?
C39 Cs1 C25 91.3(3) . . ?
C39 Cs1 C30 67.7(3) . . ?
C39 Cs1 C37 40.2(3) . . ?
C40 Cs1 O1 139.4(3) . . ?
C40 Cs1 O2 126.1(3) . . ?
C40 Cs1 C1 141.7(3) . . ?
C40 Cs1 C2 147.8(3) . . ?
C40 Cs1 C6 118.0(3) . . ?
C40 Cs1 C25 111.6(3) . . ?
C40 Cs1 C30 88.0(3) . . ?
C40 Cs1 C37 47.5(3) . . ?
C40 Cs1 C39 22.6(3) . . ?
C41 Cs1 O1 117.6(3) . . ?
C41 Cs1 O2 123.9(3) . . ?
C41 Cs1 C1 128.6(3) . . ?
C41 Cs1 C2 146.6(3) . . ?
C41 Cs1 C6 107.7(3) . . ?
C41 Cs1 C25 130.3(3) . . ?
C41 Cs1 C30 106.8(3) . . ?
C41 Cs1 C37 40.6(3) . . ?
C41 Cs1 C39 39.2(3) . . ?
C41 Cs1 C40 22.6(4) . . ?
C42 Cs1 O1 100.0(3) . . ?
C42 Cs1 O2 102.5(2) . . ?
C42 Cs1 C1 129.5(3) . . ?
C42 Cs1 C2 153.0(3) . . ?
C42 Cs1 C6 115.6(3) . . ?
C42 Cs1 C25 125.2(3) . . ?
C42 Cs1 C30 105.3(3) . . ?
C42 Cs1 C37 23.0(3) . . ?
C42 Cs1 C39 45.6(3) . . ?
C42 Cs1 C40 39.9(3) . . ?
C42 Cs1 C41 22.7(3) . . ?
C1 Si1 O1 108.4(5) . . ?
C7 Si1 O1 110.4(5) . . ?
C7 Si1 C1 112.1(5) . . ?
C13 Si1 O1 112.6(5) . . ?
C13 Si1 C1 106.1(5) . . ?
C13 Si1 C7 107.2(5) . . ?
C19 Si2 O2 110.0(5) . . ?
C25 Si2 O2 111.2(5) . . ?
C25 Si2 C19 106.5(5) . . ?
C31 Si2 O2 114.4(5) . . ?
C31 Si2 C19 108.0(5) . . ?
C31 Si2 C25 106.3(5) . . ?
C37 Si3 O3 110.2(5) . . ?
C43 Si3 O3 110.5(5) . . ?
C43 Si3 C37 112.1(6) . . ?
C49 Si3 O3 110.5(5) . . ?
C49 Si3 C37 107.3(6) . . ?
C49 Si3 C43 106.1(5) . . ?
C55 Si4 O4 110.9(5) . . ?
C61 Si4 O4 110.9(5) . . ?
C61 Si4 C55 106.3(6) . . ?
C67 Si4 O4 109.5(5) . . ?
C67 Si4 C55 106.7(6) . . ?
C67 Si4 C61 112.4(6) . . ?
C73 Si5 O5 111.9(5) . . ?
C79 Si5 O5 111.5(5) . . ?
C79 Si5 C73 107.7(5) . . ?
C85 Si5 O5 110.4(5) . . ?
C85 Si5 C73 106.1(5) . . ?
C85 Si5 C79 109.1(5) . . ?
Cs1 O1 Pr1 96.1(3) . . ?
Si1 O1 Pr1 157.5(5) . . ?
Si1 O1 Cs1 104.8(4) . . ?
Cs1 O2 Pr1 92.9(2) . . ?
Si2 O2 Pr1 162.1(5) . . ?
Si2 O2 Cs1 100.8(3) . . ?
Si3 O3 Pr1 168.6(5) . . ?
Si4 O4 Pr1 165.6(5) . . ?
Si5 O5 Pr1 166.6(5) . . ?
Si1 C1 Cs1 95.3(4) . . ?
C2 C1 Cs1 86.1(8) . . ?
C2 C1 Si1 123.5(9) . . ?
C6 C1 Cs1 80.5(7) . . ?
C6 C1 Si1 121.7(9) . . ?
C6 C1 C2 114.3(12) . . ?
C1 C2 Cs1 70.3(7) . . ?
H2 C2 Cs1 107.5(2) . . ?
H2 C2 C1 119.1(7) . . ?
C3 C2 Cs1 92.5(9) . . ?
C3 C2 C1 121.8(13) . . ?
C3 C2 H2 119.1(9) . . ?
H3 C3 C2 118.5(9) . . ?
C4 C3 C2 123.0(15) . . ?
C4 C3 H3 118.5(9) . . ?
H4 C4 C3 121.7(9) . . ?
C5 C4 C3 116.7(14) . . ?
C5 C4 H4 121.7(8) . . ?
H5 C5 C4 119.1(8) . . ?
C6 C5 C4 121.9(13) . . ?
C6 C5 H5 119.1(8) . . ?
C1 C6 Cs1 75.7(7) . . ?
C5 C6 Cs1 90.1(8) . . ?
C5 C6 C1 122.1(12) . . ?
H6 C6 Cs1 104.7(2) . . ?
H6 C6 C1 118.9(7) . . ?
H6 C6 C5 118.9(8) . . ?
C8 C7 Si1 118.7(9) . . ?
C12 C7 Si1 121.7(9) . . ?
C12 C7 C8 119.1(11) . . ?
H8 C8 C7 118.9(7) . . ?
C9 C8 C7 122.2(11) . . ?
C9 C8 H8 118.9(8) . . ?
H9 C9 C8 120.5(8) . . ?
C10 C9 C8 119.0(12) . . ?
C10 C9 H9 120.5(8) . . ?
H10 C10 C9 119.5(8) . . ?
C11 C10 C9 120.9(12) . . ?
C11 C10 H10 119.5(7) . . ?
H11 C11 C10 120.7(7) . . ?
C12 C11 C10 118.6(12) . . ?
C12 C11 H11 120.7(7) . . ?
C11 C12 C7 120.0(12) . . ?
H12 C12 C7 120.0(7) . . ?
H12 C12 C11 120.0(8) . . ?
C14 C13 Si1 123.9(10) . . ?
C18 C13 Si1 120.4(9) . . ?
C18 C13 C14 115.6(12) . . ?
H14 C14 C13 118.7(8) . . ?
C15 C14 C13 122.6(12) . . ?
C15 C14 H14 118.7(8) . . ?
H15 C15 C14 120.6(8) . . ?
C16 C15 C14 118.8(12) . . ?
C16 C15 H15 120.6(8) . . ?
H16 C16 C15 119.5(8) . . ?
C17 C16 C15 120.9(12) . . ?
C17 C16 H16 119.5(8) . . ?
H17 C17 C16 120.3(8) . . ?
C18 C17 C16 119.4(12) . . ?
C18 C17 H17 120.3(8) . . ?
C17 C18 C13 122.7(12) . . ?
H18 C18 C13 118.6(7) . . ?
H18 C18 C17 118.6(8) . . ?
C20 C19 Si2 123.9(9) . . ?
C24 C19 Si2 119.1(10) . . ?
C24 C19 C20 116.8(11) . . ?
H20 C20 C19 119.6(7) . . ?
C21 C20 C19 120.8(13) . . ?
C21 C20 H20 119.6(9) . . ?
H21 C21 C20 120.0(8) . . ?
C22 C21 C20 120.1(14) . . ?
C22 C21 H21 120.0(8) . . ?
H22 C22 C21 119.4(8) . . ?
C23 C22 C21 121.3(12) . . ?
C23 C22 H22 119.4(8) . . ?
H23 C23 C22 120.3(8) . . ?
C24 C23 C22 119.4(13) . . ?
C24 C23 H23 120.3(8) . . ?
C23 C24 C19 121.3(13) . . ?
H24 C24 C19 119.3(7) . . ?
H24 C24 C23 119.3(8) . . ?
Si2 C25 Cs1 95.5(4) . . ?
C26 C25 Cs1 91.5(7) . . ?
C26 C25 Si2 123.3(9) . . ?
C30 C25 Cs1 80.6(7) . . ?
C30 C25 Si2 120.6(9) . . ?
C30 C25 C26 116.1(11) . . ?
H26 C26 C25 119.0(7) . . ?
C27 C26 C25 122.0(13) . . ?
C27 C26 H26 119.0(8) . . ?
H27 C27 C26 120.2(8) . . ?
C28 C27 C26 119.6(14) . . ?
C28 C27 H27 120.2(9) . . ?
H28 C28 C27 118.8(9) . . ?
C29 C28 C27 122.5(14) . . ?
C29 C28 H28 118.8(9) . . ?
H29 C29 C28 121.1(9) . . ?
C30 C29 C28 117.9(13) . . ?
C30 C29 H29 121.1(8) . . ?
C25 C30 Cs1 75.7(7) . . ?
C29 C30 Cs1 93.9(8) . . ?
C29 C30 C25 121.9(13) . . ?
H30 C30 Cs1 100.6(2) . . ?
H30 C30 C25 119.0(8) . . ?
H30 C30 C29 119.0(8) . . ?
C32 C31 Si2 119.8(9) . . ?
C36 C31 Si2 121.9(9) . . ?
C36 C31 C32 117.7(11) . . ?
H32 C32 C31 120.5(7) . . ?
C33 C32 C31 118.9(12) . . ?
C33 C32 H32 120.5(8) . . ?
H33 C33 C32 119.7(8) . . ?
C34 C33 C32 120.5(12) . . ?
C34 C33 H33 119.7(8) . . ?
H34 C34 C33 120.1(8) . . ?
C35 C34 C33 119.8(12) . . ?
C35 C34 H34 120.1(7) . . ?
H35 C35 C34 120.0(7) . . ?
C36 C35 C34 120.0(12) . . ?
C36 C35 H35 120.0(8) . . ?
C35 C36 C31 123.0(12) . . ?
H36 C36 C31 118.5(7) . . ?
H36 C36 C35 118.5(8) . . ?
Si3 C37 Cs1 106.9(5) . . ?
C38 C37 Cs1 81.3(7) . . ?
C38 C37 Si3 123.8(10) . . ?
C42 C37 Cs1 74.8(7) . . ?
C42 C37 Si3 120.8(11) . . ?
C42 C37 C38 115.1(12) . . ?
H38 C38 C37 119.6(7) . . ?
C39 C38 C37 120.8(13) . . ?
C39 C38 H38 119.6(8) . . ?
C38 C39 Cs1 79.9(8) . . ?
H39 C39 Cs1 114.0(2) . . ?
H39 C39 C38 119.3(8) . . ?
C40 C39 Cs1 77.2(8) . . ?
C40 C39 C38 121.4(14) . . ?
C40 C39 H39 119.3(9) . . ?
C39 C40 Cs1 80.2(8) . . ?
H40 C40 Cs1 112.0(2) . . ?
H40 C40 C39 121.0(9) . . ?
C41 C40 Cs1 77.5(8) . . ?
C41 C40 C39 117.9(14) . . ?
C41 C40 H40 121.0(8) . . ?
C40 C41 Cs1 79.9(8) . . ?
H41 C41 Cs1 114.7(2) . . ?
H41 C41 C40 119.9(8) . . ?
C42 C41 Cs1 76.0(8) . . ?
C42 C41 C40 120.1(13) . . ?
C42 C41 H41 119.9(9) . . ?
C37 C42 Cs1 82.2(8) . . ?
C41 C42 Cs1 81.3(8) . . ?
C41 C42 C37 124.4(14) . . ?
H42 C42 Cs1 107.9(2) . . ?
H42 C42 C37 117.8(8) . . ?
H42 C42 C41 117.8(9) . . ?
C44 C43 Si3 120.7(8) . . ?
C48 C43 Si3 119.7(9) . . ?
C48 C43 C44 119.5(11) . . ?
H44 C44 C43 120.0(7) . . ?
C45 C44 C43 120.0(11) . . ?
C45 C44 H44 120.0(7) . . ?
H45 C45 C44 120.9(7) . . ?
C46 C45 C44 118.2(12) . . ?
C46 C45 H45 120.9(8) . . ?
H46 C46 C45 118.3(8) . . ?
C47 C46 C45 123.5(13) . . ?
C47 C46 H46 118.3(8) . . ?
H47 C47 C46 120.8(8) . . ?
C48 C47 C46 118.3(12) . . ?
C48 C47 H47 120.8(7) . . ?
C47 C48 C43 120.5(12) . . ?
H48 C48 C43 119.8(7) . . ?
H48 C48 C47 119.8(7) . . ?
C50 C49 Si3 123.3(10) . . ?
C54 C49 Si3 119.7(9) . . ?
C54 C49 C50 116.8(11) . . ?
H50 C50 C49 118.9(7) . . ?
C51 C50 C49 122.2(12) . . ?
C51 C50 H50 118.9(7) . . ?
H51 C51 C50 120.5(7) . . ?
C52 C51 C50 118.9(12) . . ?
C52 C51 H51 120.5(7) . . ?
H52 C52 C51 119.9(8) . . ?
C53 C52 C51 120.2(12) . . ?
C53 C52 H52 119.9(8) . . ?
H53 C53 C52 121.0(8) . . ?
C54 C53 C52 118.0(12) . . ?
C54 C53 H53 121.0(8) . . ?
C53 C54 C49 123.6(12) . . ?
H54 C54 C49 118.2(7) . . ?
H54 C54 C53 118.2(8) . . ?
C56 C55 Si4 121.5(10) . . ?
C60 C55 Si4 123.5(10) . . ?
C60 C55 C56 115.0(12) . . ?
H56 C56 C55 118.4(7) . . ?
C57 C56 C55 123.3(12) . . ?
C57 C56 H56 118.4(8) . . ?
H57 C57 C56 120.5(8) . . ?
C58 C57 C56 119.0(14) . . ?
C58 C57 H57 120.5(9) . . ?
H58 C58 C57 119.8(9) . . ?
C59 C58 C57 120.3(14) . . ?
C59 C58 H58 119.8(8) . . ?
H59 C59 C58 120.9(8) . . ?
C60 C59 C58 118.1(13) . . ?
C60 C59 H59 120.9(8) . . ?
C59 C60 C55 124.2(13) . . ?
H60 C60 C55 117.9(8) . . ?
H60 C60 C59 117.9(8) . . ?
C62 C61 Si4 121.7(10) . . ?
C66 C61 Si4 124.4(10) . . ?
C66 C61 C62 114.0(12) . . ?
H62 C62 C61 119.8(8) . . ?
C63 C62 C61 120.3(15) . . ?
C63 C62 H62 119.8(10) . . ?
H63 C63 C62 118.2(10) . . ?
C64 C63 C62 123.7(17) . . ?
C64 C63 H63 118.2(10) . . ?
H64 C64 C63 121.0(10) . . ?
C65 C64 C63 118.1(15) . . ?
C65 C64 H64 121.0(8) . . ?
H65 C65 C64 119.8(8) . . ?
C66 C65 C64 120.3(13) . . ?
C66 C65 H65 119.8(8) . . ?
C65 C66 C61 123.2(13) . . ?
H66 C66 C61 118.4(8) . . ?
H66 C66 C65 118.4(8) . . ?
C68 C67 Si4 120.6(9) . . ?
C72 C67 Si4 122.6(9) . . ?
C72 C67 C68 116.8(12) . . ?
H68 C68 C67 118.7(7) . . ?
C69 C68 C67 122.5(13) . . ?
C69 C68 H68 118.7(9) . . ?
H69 C69 C68 120.2(9) . . ?
C70 C69 C68 119.6(13) . . ?
C70 C69 H69 120.2(8) . . ?
H70 C70 C69 120.2(8) . . ?
C71 C70 C69 119.5(13) . . ?
C71 C70 H70 120.2(8) . . ?
H71 C71 C70 119.5(8) . . ?
C72 C71 C70 121.0(13) . . ?
C72 C71 H71 119.5(8) . . ?
C71 C72 C67 120.5(13) . . ?
H72 C72 C67 119.7(7) . . ?
H72 C72 C71 119.7(8) . . ?
C74 C73 Si5 121.5(9) . . ?
C78 C73 Si5 121.1(9) . . ?
C78 C73 C74 117.4(11) . . ?
H74 C74 C73 119.2(7) . . ?
C75 C74 C73 121.6(12) . . ?
C75 C74 H74 119.2(8) . . ?
H75 C75 C74 120.7(8) . . ?
C76 C75 C74 118.5(13) . . ?
C76 C75 H75 120.7(8) . . ?
H76 C76 C75 119.8(8) . . ?
C77 C76 C75 120.4(13) . . ?
C77 C76 H76 119.8(8) . . ?
H77 C77 C76 119.7(8) . . ?
C78 C77 C76 120.5(13) . . ?
C78 C77 H77 119.7(8) . . ?
C77 C78 C73 121.3(13) . . ?
H78 C78 C73 119.4(7) . . ?
H78 C78 C77 119.4(8) . . ?
C80 C79 Si5 119.1(9) . . ?
C84 C79 Si5 123.7(9) . . ?
C84 C79 C80 117.1(11) . . ?
H80 C80 C79 119.6(8) . . ?
C81 C80 C79 120.8(13) . . ?
C81 C80 H80 119.6(8) . . ?
H81 C81 C80 118.9(8) . . ?
C82 C81 C80 122.2(13) . . ?
C82 C81 H81 118.9(8) . . ?
H82 C82 C81 120.9(8) . . ?
C83 C82 C81 118.2(13) . . ?
C83 C82 H82 120.9(8) . . ?
H83 C83 C82 120.2(8) . . ?
C84 C83 C82 119.5(13) . . ?
C84 C83 H83 120.2(8) . . ?
C83 C84 C79 122.0(12) . . ?
H84 C84 C79 119.0(7) . . ?
H84 C84 C83 119.0(8) . . ?
C86 C85 Si5 122.6(9) . . ?
C90 C85 Si5 121.7(8) . . ?
C90 C85 C86 115.8(11) . . ?
H86 C86 C85 119.2(7) . . ?
C87 C86 C85 121.6(12) . . ?
C87 C86 H86 119.2(8) . . ?
H87 C87 C86 119.8(8) . . ?
C88 C87 C86 120.5(12) . . ?
C88 C87 H87 119.8(8) . . ?
H88 C88 C87 120.0(8) . . ?
C89 C88 C87 120.0(12) . . ?
C89 C88 H88 120.0(8) . . ?
H89 C89 C88 120.1(8) . . ?
C90 C89 C88 119.7(12) . . ?
C90 C89 H89 120.1(8) . . ?
C89 C90 C85 122.4(11) . . ?
H90 C90 C85 118.8(7) . . ?
H90 C90 C89 118.8(8) . . ?
C96 C91 C92 116.8(14) . . ?
C97 C91 C92 122.5(14) . . ?
C97 C91 C96 120.7(13) . . ?
H92 C92 C91 118.2(9) . . ?
C93 C92 C91 123.6(15) . . ?
C93 C92 H92 118.2(9) . . ?
H93 C93 C92 120.8(9) . . ?
C94 C93 C92 118.5(13) . . ?
C94 C93 H93 120.8(8) . . ?
H94 C94 C93 120.3(8) . . ?
C95 C94 C93 119.4(13) . . ?
C95 C94 H94 120.3(8) . . ?
H95 C95 C94 119.7(8) . . ?
C96 C95 C94 120.6(13) . . ?
C96 C95 H95 119.7(9) . . ?
C95 C96 C91 120.9(13) . . ?
H96 C96 C91 119.6(8) . . ?
H96 C96 C95 119.6(9) . . ?
H97a C97 C91 109.5 . . ?
H97b C97 C91 109.5 . . ?
H97b C97 H97a 109.5 . . ?
H97c C97 C91 109.5 . . ?
H97c C97 H97a 109.5 . . ?
H97c C97 H97b 109.5 . . ?
C103 C98 C99 121.3(14) . . ?
C104 C98 C99 118.5(14) . . ?
C104 C98 C103 120.2(15) . . ?
H99 C99 C98 119.0(9) . . ?
C100 C99 C98 122.1(15) . . ?
C100 C99 H99 119.0(10) . . ?
H100 C100 C99 121.2(10) . . ?
C101 C100 C99 117.5(16) . . ?
C101 C100 H100 121.2(9) . . ?
H101 C101 C100 120.4(9) . . ?
C102 C101 C100 119.1(14) . . ?
C102 C101 H101 120.4(9) . . ?
H102 C102 C101 119.5(9) . . ?
C103 C102 C101 120.9(15) . . ?
C103 C102 H102 119.5(10) . . ?
C102 C103 C98 119.0(15) . . ?
H103 C103 C98 120.5(9) . . ?
H103 C103 C102 120.5(10) . . ?
H10a C104 C98 109.5 . . ?
H10b C104 C98 109.5 . . ?
H10b C104 H10a 109.5 . . ?
H10c C104 C98 109.5 . . ?
H10c C104 H10a 109.5 . . ?
H10c C104 H10b 109.5 . . ?

loop_
_geom_bond_atom_site_label_1
_geom_bond_atom_site_label_2
_geom_bond_distance
_geom_bond_site_symmetry_2
_geom_bond_publ_flag
Pr1 O1 2.182(8) . ?
Pr1 O2 2.208(7) . ?
Pr1 O3 2.134(8) . ?
Pr1 O4 2.164(8) . ?
Pr1 O5 2.173(8) . ?
Cs1 O1 3.269(8) . ?
Cs1 O2 3.369(8) . ?
Cs1 C1 3.371(12) . ?
Cs1 C2 3.573(13) . ?
Cs1 C6 3.432(11) . ?
Cs1 C25 3.345(12) . ?
Cs1 C30 3.406(13) . ?
Cs1 C37 3.557(12) . ?
Cs1 C39 3.596(14) . ?
Cs1 C40 3.557(14) . ?
Cs1 C41 3.528(14) . ?
Cs1 C42 3.463(13) . ?
Si1 O1 1.608(8) . ?
Si1 C1 1.856(13) . ?
Si1 C7 1.893(12) . ?
Si1 C13 1.849(13) . ?
Si2 O2 1.605(8) . ?
Si2 C19 1.876(12) . ?
Si2 C25 1.887(12) . ?
Si2 C31 1.857(12) . ?
Si3 O3 1.608(8) . ?
Si3 C37 1.839(14) . ?
Si3 C43 1.882(11) . ?
Si3 C49 1.857(12) . ?
Si4 O4 1.601(8) . ?
Si4 C55 1.844(13) . ?
Si4 C61 1.860(13) . ?
Si4 C67 1.866(12) . ?
Si5 O5 1.616(8) . ?
Si5 C73 1.880(12) . ?
Si5 C79 1.880(12) . ?
Si5 C85 1.840(11) . ?
C1 C2 1.432(18) . ?
C1 C6 1.402(17) . ?
C2 H2 0.9500 . ?
C2 C3 1.36(2) . ?
C3 H3 0.9500 . ?
C3 C4 1.37(2) . ?
C4 H4 0.9500 . ?
C4 C5 1.38(2) . ?
C5 H5 0.9500 . ?
C5 C6 1.388(18) . ?
C6 H6 0.9500 . ?
C7 C8 1.402(17) . ?
C7 C12 1.384(17) . ?
C8 H8 0.9500 . ?
C8 C9 1.365(17) . ?
C9 H9 0.9500 . ?
C9 C10 1.40(2) . ?
C10 H10 0.9500 . ?
C10 C11 1.402(19) . ?
C11 H11 0.9500 . ?
C11 C12 1.428(17) . ?
C12 H12 0.9500 . ?
C13 C14 1.371(17) . ?
C13 C18 1.427(17) . ?
C14 H14 0.9500 . ?
C14 C15 1.412(19) . ?
C15 H15 0.9500 . ?
C15 C16 1.374(19) . ?
C16 H16 0.9500 . ?
C16 C17 1.370(19) . ?
C17 H17 0.9500 . ?
C17 C18 1.368(19) . ?
C18 H18 0.9500 . ?
C19 C20 1.392(19) . ?
C19 C24 1.413(18) . ?
C20 H20 0.9500 . ?
C20 C21 1.409(18) . ?
C21 H21 0.9500 . ?
C21 C22 1.35(2) . ?
C22 H22 0.9500 . ?
C22 C23 1.37(2) . ?
C23 H23 0.9500 . ?
C23 C24 1.397(17) . ?
C24 H24 0.9500 . ?
C25 C26 1.400(18) . ?
C25 C30 1.389(17) . ?
C26 H26 0.9500 . ?
C26 C27 1.371(18) . ?
C27 H27 0.9500 . ?
C27 C28 1.35(2) . ?
C28 H28 0.9500 . ?
C28 C29 1.35(2) . ?
C29 H29 0.9500 . ?
C29 C30 1.411(19) . ?
C30 H30 0.9500 . ?
C31 C32 1.391(18) . ?
C31 C36 1.390(16) . ?
C32 H32 0.9500 . ?
C32 C33 1.435(17) . ?
C33 H33 0.9500 . ?
C33 C34 1.373(19) . ?
C34 H34 0.9500 . ?
C34 C35 1.37(2) . ?
C35 H35 0.9500 . ?
C35 C36 1.365(18) . ?
C36 H36 0.9500 . ?
C37 C38 1.420(19) . ?
C37 C42 1.403(18) . ?
C38 H38 0.9500 . ?
C38 C39 1.408(19) . ?
C39 H39 0.9500 . ?
C39 C40 1.40(2) . ?
C40 H40 0.9500 . ?
C40 C41 1.39(2) . ?
C41 H41 0.9500 . ?
C41 C42 1.375(19) . ?
C42 H42 0.9500 . ?
C43 C44 1.420(16) . ?
C43 C48 1.372(16) . ?
C44 H44 0.9500 . ?
C44 C45 1.405(18) . ?
C45 H45 0.9500 . ?
C45 C46 1.384(19) . ?
C46 H46 0.9500 . ?
C46 C47 1.353(19) . ?
C47 H47 0.9500 . ?
C47 C48 1.432(17) . ?
C48 H48 0.9500 . ?
C49 C50 1.394(16) . ?
C49 C54 1.376(18) . ?
C50 H50 0.9500 . ?
C50 C51 1.403(18) . ?
C51 H51 0.9500 . ?
C51 C52 1.38(2) . ?
C52 H52 0.9500 . ?
C52 C53 1.412(18) . ?
C53 H53 0.9500 . ?
C53 C54 1.387(18) . ?
C54 H54 0.9500 . ?
C55 C56 1.389(19) . ?
C55 C60 1.387(18) . ?
C56 H56 0.9500 . ?
C56 C57 1.400(19) . ?
C57 H57 0.9500 . ?
C57 C58 1.38(2) . ?
C58 H58 0.9500 . ?
C58 C59 1.39(2) . ?
C59 H59 0.9500 . ?
C59 C60 1.398(19) . ?
C60 H60 0.9500 . ?
C61 C62 1.41(2) . ?
C61 C66 1.423(18) . ?
C62 H62 0.9500 . ?
C62 C63 1.36(2) . ?
C63 H63 0.9500 . ?
C63 C64 1.36(2) . ?
C64 H64 0.9500 . ?
C64 C65 1.35(2) . ?
C65 H65 0.9500 . ?
C65 C66 1.368(18) . ?
C66 H66 0.9500 . ?
C67 C68 1.410(17) . ?
C67 C72 1.409(19) . ?
C68 H68 0.9500 . ?
C68 C69 1.375(19) . ?
C69 H69 0.9500 . ?
C69 C70 1.39(2) . ?
C70 H70 0.9500 . ?
C70 C71 1.388(19) . ?
C71 H71 0.9500 . ?
C71 C72 1.388(19) . ?
C72 H72 0.9500 . ?
C73 C74 1.404(17) . ?
C73 C78 1.374(17) . ?
C74 H74 0.9500 . ?
C74 C75 1.405(17) . ?
C75 H75 0.9500 . ?
C75 C76 1.39(2) . ?
C76 H76 0.9500 . ?
C76 C77 1.36(2) . ?
C77 H77 0.9500 . ?
C77 C78 1.403(17) . ?
C78 H78 0.9500 . ?
C79 C80 1.405(17) . ?
C79 C84 1.405(18) . ?
C80 H80 0.9500 . ?
C80 C81 1.384(19) . ?
C81 H81 0.9500 . ?
C81 C82 1.37(2) . ?
C82 H82 0.9500 . ?
C82 C83 1.42(2) . ?
C83 H83 0.9500 . ?
C83 C84 1.390(18) . ?
C84 H84 0.9500 . ?
C85 C86 1.403(17) . ?
C85 C90 1.411(17) . ?
C86 H86 0.9500 . ?
C86 C87 1.381(19) . ?
C87 H87 0.9500 . ?
C87 C88 1.37(2) . ?
C88 H88 0.9500 . ?
C88 C89 1.383(18) . ?
C89 H89 0.9500 . ?
C89 C90 1.369(17) . ?
C90 H90 0.9500 . ?
C91 C92 1.36(2) . ?
C91 C96 1.40(2) . ?
C91 C97 1.52(2) . ?
C92 H92 0.9500 . ?
C92 C93 1.38(2) . ?
C93 H93 0.9500 . ?
C93 C94 1.38(2) . ?
C94 H94 0.9500 . ?
C94 C95 1.385(18) . ?
C95 H95 0.9500 . ?
C95 C96 1.37(2) . ?
C96 H96 0.9500 . ?
C97 H97a 0.9800 . ?
C97 H97b 0.9800 . ?
C97 H97c 0.9800 . ?
C98 C99 1.37(2) . ?
C98 C103 1.37(2) . ?
C98 C104 1.528(19) . ?
C99 H99 0.9500 . ?
C99 C100 1.38(2) . ?
C100 H100 0.9500 . ?
C100 C101 1.44(2) . ?
C101 H101 0.9500 . ?
C101 C102 1.40(2) . ?
C102 H102 0.9500 . ?
C102 C103 1.40(2) . ?
C103 H103 0.9500 . ?
C104 H10a 0.9800 . ?
C104 H10b 0.9800 . ?
C104 H10c 0.9800 . ?

loop_
_geom_torsion_atom_site_label_1
_geom_torsion_atom_site_label_2
_geom_torsion_atom_site_label_3
_geom_torsion_atom_site_label_4
_geom_torsion
_geom_torsion_site_symmetry_1
_geom_torsion_site_symmetry_2
_geom_torsion_site_symmetry_3
_geom_torsion_site_symmetry_4
_geom_torsion_publ_flag
Pr1 O1 Si1 C1 146.5(13) . . . . ?
Pr1 O1 Si1 C7 23.4(15) . . . . ?
Pr1 O1 Si1 C13 -96.4(14) . . . . ?
Pr1 O2 Si2 C19 -33.6(15) . . . . ?
Pr1 O2 Si2 C25 -151.4(14) . . . . ?
Pr1 O2 Si2 C31 88.2(15) . . . . ?
Pr1 O3 Si3 C37 -84(3) . . . . ?
Pr1 O3 Si3 C43 41(3) . . . . ?
Pr1 O3 Si3 C49 158(3) . . . . ?
Pr1 O4 Si4 C55 148(2) . . . . ?
Pr1 O4 Si4 C61 30(2) . . . . ?
Pr1 O4 Si4 C67 -94(2) . . . . ?
Pr1 O5 Si5 C73 -45(2) . . . . ?
Pr1 O5 Si5 C79 -165.2(19) . . . . ?
Pr1 O5 Si5 C85 73(2) . . . . ?
Cs1 O1 Si1 C1 -11.5(5) . . . . ?
Cs1 O1 Si1 C7 -134.7(4) . . . . ?
Cs1 O1 Si1 C13 105.5(5) . . . . ?
Cs1 O2 Si2 C19 105.6(4) . . . . ?
Cs1 O2 Si2 C25 -12.1(5) . . . . ?
Cs1 O2 Si2 C31 -132.6(4) . . . . ?
Cs1 C1 C2 C3 80.4(10) . . . . ?
Cs1 C1 C6 C5 -80.9(8) . . . . ?
Cs1 C2 C1 Si1 93.8(4) . . . . ?
Cs1 C2 C1 C6 -77.8(7) . . . . ?
Cs1 C2 C3 C4 64.3(10) . . . . ?
Cs1 C6 C1 Si1 -90.4(4) . . . . ?
Cs1 C6 C1 C2 81.3(7) . . . . ?
Cs1 C6 C5 C4 -75.5(9) . . . . ?
Cs1 C25 C26 C27 -79.7(9) . . . . ?
Cs1 C25 C30 C29 85.6(8) . . . . ?
Cs1 C30 C25 Si2 90.8(4) . . . . ?
Cs1 C30 C25 C26 -87.1(7) . . . . ?
Cs1 C30 C29 C28 76.3(9) . . . . ?
Cs1 C37 C38 C39 -66.0(8) . . . . ?
Cs1 C37 C42 C41 73.8(9) . . . . ?
Cs1 C39 C38 C37 65.2(8) . . . . ?
Cs1 C39 C40 C41 -70.1(9) . . . . ?
Cs1 C40 C39 C38 69.5(8) . . . . ?
Cs1 C40 C41 C42 -67.3(9) . . . . ?
Cs1 C41 C40 C39 71.7(8) . . . . ?
Cs1 C41 C42 C37 -74.3(8) . . . . ?
Cs1 C42 C37 Si3 100.9(4) . . . . ?
Cs1 C42 C37 C38 -72.5(7) . . . . ?
Cs1 C42 C41 C40 69.3(9) . . . . ?
Si1 C1 C2 C3 174.2(12) . . . . ?
Si1 C1 C6 C5 -171.3(10) . . . . ?
Si1 C7 C8 C9 -170.1(9) . . . . ?
Si1 C7 C12 C11 170.3(10) . . . . ?
Si1 C13 C14 C15 -175.6(9) . . . . ?
Si1 C13 C18 C17 176.0(10) . . . . ?
Si2 C19 C20 C21 -178.8(10) . . . . ?
Si2 C19 C24 C23 180.0(9) . . . . ?
Si2 C25 C26 C27 -177.2(10) . . . . ?
Si2 C25 C30 C29 176.5(10) . . . . ?
Si2 C31 C32 C33 172.4(9) . . . . ?
Si2 C31 C36 C35 -173.9(9) . . . . ?
Si3 C37 C38 C39 -170.6(10) . . . . ?
Si3 C37 C42 C41 174.7(11) . . . . ?
Si3 C43 C44 C45 174.6(10) . . . . ?
Si3 C43 C48 C47 -176.9(9) . . . . ?
Si3 C49 C50 C51 173.9(10) . . . . ?
Si3 C49 C54 C53 -171.9(10) . . . . ?
Si4 C55 C56 C57 -179.6(10) . . . . ?
Si4 C55 C60 C59 -179.0(11) . . . . ?
Si4 C61 C62 C63 171.6(15) . . . . ?
Si4 C61 C66 C65 -172.5(12) . . . . ?
Si4 C67 C68 C69 178.9(11) . . . . ?
Si4 C67 C72 C71 -178.6(10) . . . . ?
Si5 C73 C74 C75 -176.1(10) . . . . ?
Si5 C73 C78 C77 176.7(10) . . . . ?
Si5 C79 C80 C81 179.4(10) . . . . ?
Si5 C79 C84 C83 178.1(10) . . . . ?
Si5 C85 C86 C87 -177.8(11) . . . . ?
Si5 C85 C90 C89 178.9(10) . . . . ?
C1 C2 C3 C4 -4.0(16) . . . . ?
C1 C6 C5 C4 -2.4(14) . . . . ?
C2 C3 C4 C5 2.0(19) . . . . ?
C3 C4 C5 C6 1.1(17) . . . . ?
C7 C8 C9 C10 -1.0(14) . . . . ?
C7 C12 C11 C10 0.3(14) . . . . ?
C8 C9 C10 C11 0.1(15) . . . . ?
C9 C10 C11 C12 0.3(15) . . . . ?
C13 C14 C15 C16 -1.6(14) . . . . ?
C13 C18 C17 C16 1.2(14) . . . . ?
C14 C15 C16 C17 2.4(14) . . . . ?
C15 C16 C17 C18 -2.2(15) . . . . ?
C19 C20 C21 C22 -5.0(15) . . . . ?
C19 C24 C23 C22 2.1(14) . . . . ?
C20 C21 C22 C23 2.2(16) . . . . ?
C21 C22 C23 C24 -0.7(15) . . . . ?
C25 C26 C27 C28 1.0(15) . . . . ?
C25 C30 C29 C28 0.7(15) . . . . ?
C26 C27 C28 C29 -1.7(17) . . . . ?
C27 C28 C29 C30 0.9(17) . . . . ?
C31 C32 C33 C34 -0.4(13) . . . . ?
C31 C36 C35 C34 3.7(13) . . . . ?
C32 C33 C34 C35 2.1(14) . . . . ?
C33 C34 C35 C36 -3.7(14) . . . . ?
C37 C38 C39 C40 -2.9(15) . . . . ?
C37 C42 C41 C40 -5.0(16) . . . . ?
C38 C39 C40 C41 -0.6(15) . . . . ?
C39 C40 C41 C42 4.4(16) . . . . ?
C43 C44 C45 C46 1.5(14) . . . . ?
C43 C48 C47 C46 3.0(14) . . . . ?
C44 C45 C46 C47 0.2(15) . . . . ?
C45 C46 C47 C48 -2.5(16) . . . . ?
C49 C50 C51 C52 0.7(14) . . . . ?
C49 C54 C53 C52 -4.9(15) . . . . ?
C50 C51 C52 C53 -3.7(15) . . . . ?
C51 C52 C53 C54 5.6(15) . . . . ?
C55 C56 C57 C58 -3.0(16) . . . . ?
C55 C60 C59 C58 0.3(16) . . . . ?
C56 C57 C58 C59 3.2(16) . . . . ?
C57 C58 C59 C60 -1.9(17) . . . . ?
C61 C62 C63 C64 5(2) . . . . ?
C61 C66 C65 C64 -2.7(18) . . . . ?
C62 C63 C64 C65 -1(2) . . . . ?
C63 C64 C65 C66 -1(2) . . . . ?
C67 C68 C69 C70 0.4(16) . . . . ?
C67 C72 C71 C70 -1.0(15) . . . . ?
C68 C69 C70 C71 1.4(17) . . . . ?
C69 C70 C71 C72 -1.0(16) . . . . ?
C73 C74 C75 C76 -3.9(14) . . . . ?
C73 C78 C77 C76 2.7(15) . . . . ?
C74 C75 C76 C77 2.5(15) . . . . ?
C75 C76 C77 C78 -1.9(17) . . . . ?
C79 C80 C81 C82 4.0(15) . . . . ?
C79 C84 C83 C82 1.0(15) . . . . ?
C80 C81 C82 C83 -2.4(16) . . . . ?
C81 C82 C83 C84 -0.1(15) . . . . ?
C85 C86 C87 C88 -3.3(16) . . . . ?
C85 C90 C89 C88 1.0(15) . . . . ?
C86 C87 C88 C89 2.1(16) . . . . ?
C87 C88 C89 C90 -0.9(17) . . . . ?
C91 C92 C93 C94 -4.4(18) . . . . ?
C91 C96 C95 C94 4.4(17) . . . . ?
C92 C93 C94 C95 4.0(16) . . . . ?
C93 C94 C95 C96 -4.1(16) . . . . ?
C98 C99 C100 C101 -1.0(18) . . . . ?
C98 C103 C102 C101 -0.5(17) . . . . ?
C99 C100 C101 C102 1.4(17) . . . . ?
C100 C101 C102 C103 -0.7(17) . . . . ?

loop_
_restr_U_similar_atom_site_label_1
_restr_U_similar_atom_site_label_2
_restr_U_similar_weight_param
Pr1 O1 0.0100
Pr1 O2 0.0100
Pr1 O3 0.0100
Pr1 O4 0.0100
Pr1 O5 0.0100
Cs1 O1 0.0100
Cs1 O2 0.0100
Cs1 C1 0.0100
Cs1 C6 0.0100
Cs1 C25 0.0100
Cs1 C30 0.0100
Cs1 C42 0.0100
Si1 O1 0.0100
Si1 C1 0.0100
Si1 C7 0.0100
Si1 C13 0.0100
Si2 O2 0.0100
Si2 C19 0.0100
Si2 C25 0.0100
Si2 C31 0.0100
Si3 O3 0.0100
Si3 C37 0.0100
Si3 C43 0.0100
Si3 C49 0.0100
Si4 O4 0.0100
Si4 C55 0.0100
Si4 C61 0.0100
Si4 C67 0.0100
Si5 O5 0.0100
Si5 C73 0.0100
Si5 C79 0.0100
Si5 C85 0.0100
C1 C2 0.0100
C1 C6 0.0100
C2 H2 0.0200
C2 C3 0.0100
C3 H3 0.0200
C3 C4 0.0100
C4 H4 0.0200
C4 C5 0.0100
C5 H5 0.0200
C5 C6 0.0100
C6 H6 0.0200
C7 C8 0.0100
C7 C12 0.0100
C8 H8 0.0200
C8 C9 0.0100
C9 H9 0.0200
C9 C10 0.0100
C10 H10 0.0200
C10 C11 0.0100
C11 H11 0.0200
C11 C12 0.0100
C12 H12 0.0200
C13 C14 0.0100
C13 C18 0.0100
C14 H14 0.0200
C14 C15 0.0100
C15 H15 0.0200
C15 C16 0.0100
C16 H16 0.0200
C16 C17 0.0100
C17 H17 0.0200
C17 C18 0.0100
C18 H18 0.0200
C19 C20 0.0100
C19 C24 0.0100
C20 H20 0.0200
C20 C21 0.0100
C21 H21 0.0200
C21 C22 0.0100
C22 H22 0.0200
C22 C23 0.0100
C23 H23 0.0200
C23 C24 0.0100
C24 H24 0.0200
C25 C26 0.0100
C25 C30 0.0100
C26 H26 0.0200
C26 C27 0.0100
C27 H27 0.0200
C27 C28 0.0100
C28 H28 0.0200
C28 C29 0.0100
C29 H29 0.0200
C29 C30 0.0100
C30 H30 0.0200
C31 C32 0.0100
C31 C36 0.0100
C32 H32 0.0200
C32 C33 0.0100
C33 H33 0.0200
C33 C34 0.0100
C34 H34 0.0200
C34 C35 0.0100
C35 H35 0.0200
C35 C36 0.0100
C36 H36 0.0200
C37 C38 0.0100
C37 C42 0.0100
C38 H38 0.0200
C38 C39 0.0100
C39 H39 0.0200
C39 C40 0.0100
C40 H40 0.0200
C40 C41 0.0100
C41 H41 0.0200
C41 C42 0.0100
C42 H42 0.0200
C43 C44 0.0100
C43 C48 0.0100
C44 H44 0.0200
C44 C45 0.0100
C45 H45 0.0200
C45 C46 0.0100
C46 H46 0.0200
C46 C47 0.0100
C47 H47 0.0200
C47 C48 0.0100
C48 H48 0.0200
C49 C50 0.0100
C49 C54 0.0100
C50 H50 0.0200
C50 C51 0.0100
C51 H51 0.0200
C51 C52 0.0100
C52 H52 0.0200
C52 C53 0.0100
C53 H53 0.0200
C53 C54 0.0100
C54 H54 0.0200
C55 C56 0.0100
C55 C60 0.0100
C56 H56 0.0200
C56 C57 0.0100
C57 H57 0.0200
C57 C58 0.0100
C58 H58 0.0200
C58 C59 0.0100
C59 H59 0.0200
C59 C60 0.0100
C60 H60 0.0200
C61 C62 0.0100
C61 C66 0.0100
C62 H62 0.0200
C62 C63 0.0100
C63 H63 0.0200
C63 C64 0.0100
C64 H64 0.0200
C64 C65 0.0100
C65 H65 0.0200
C65 C66 0.0100
C66 H66 0.0200
C67 C68 0.0100
C67 C72 0.0100
C68 H68 0.0200
C68 C69 0.0100
C69 H69 0.0200
C69 C70 0.0100
C70 H70 0.0200
C70 C71 0.0100
C71 H71 0.0200
C71 C72 0.0100
C72 H72 0.0200
C73 C74 0.0100
C73 C78 0.0100
C74 H74 0.0200
C74 C75 0.0100
C75 H75 0.0200
C75 C76 0.0100
C76 H76 0.0200
C76 C77 0.0100
C77 H77 0.0200
C77 C78 0.0100
C78 H78 0.0200
C79 C80 0.0100
C79 C84 0.0100
C80 H80 0.0200
C80 C81 0.0100
C81 H81 0.0200
C81 C82 0.0100
C82 H82 0.0200
C82 C83 0.0100
C83 H83 0.0200
C83 C84 0.0100
C84 H84 0.0200
C85 C86 0.0100
C85 C90 0.0100
C86 H86 0.0200
C86 C87 0.0100
C87 H87 0.0200
C87 C88 0.0100
C88 H88 0.0200
C88 C89 0.0100
C89 H89 0.0200
C89 C90 0.0100
C90 H90 0.0200
C91 C92 0.0100
C91 C96 0.0100
C91 C97 0.0100
C92 H92 0.0200
C92 C93 0.0100
C93 H93 0.0200
C93 C94 0.0100
C94 H94 0.0200
C94 C95 0.0100
C95 H95 0.0200
C95 C96 0.0100
C96 H96 0.0200
C97 H97a 0.0200
C97 H97b 0.0200
C97 H97c 0.0200
C98 C99 0.0100
C98 C103 0.0100
C98 C104 0.0100
C99 H99 0.0200
C99 C100 0.0100
C100 H100 0.0200
C100 C101 0.0100
C101 H101 0.0200
C101 C102 0.0100
C102 H102 0.0200
C102 C103 0.0100
C103 H103 0.0200
C104 H10a 0.0200
C104 H10b 0.0200
C104 H10c 0.0200

loop_
_exptl_oxdiff_crystal_face_indexfrac_h
_exptl_oxdiff_crystal_face_indexfrac_k
_exptl_oxdiff_crystal_face_indexfrac_l
_exptl_oxdiff_crystal_face_x
_exptl_oxdiff_crystal_face_y
_exptl_oxdiff_crystal_face_z
0.0004 1.0002 -0.0013 0.0149 0.0590 -0.0120
-1.9977 1.0063 1.9973 0.0534 -0.0017 -0.2648
1.9977 -1.0063 -1.9973 -0.0534 0.0017 0.2648
0.9983 0.0023 1.9991 -0.2830 0.0484 -0.1131
-0.9986 -0.0005 -0.9997 0.1951 -0.0424 0.0333
-1.9090 -15.4664 2.3607 -0.2319 -0.9685 -0.0906
3.2031 -13.9644 -4.2498 -0.1762 -0.7325 0.6576
0.9998 1.9975 -1.0019 0.0105 0.1484 0.1025

loop_
_atom_site_anharm_gc_c_label
_atom_site_anharm_gc_c_111
_atom_site_anharm_gc_c_112
_atom_site_anharm_gc_c_113
_atom_site_anharm_gc_c_122
_atom_site_anharm_gc_c_123
_atom_site_anharm_gc_c_133
_atom_site_anharm_gc_c_222
_atom_site_anharm_gc_c_223
_atom_site_anharm_gc_c_233
_atom_site_anharm_gc_c_333
Pr1 -0.00000024(9) 0.00000002(5) 0.00000022(6) -0.000000043(14) 0.00000002(4) -0.00000022(6) 0.000000009(18) -0.000000005(14) 0.00000014(5) 0.00000026(10)
Cs1 -0.00000095(17) 0.00000019(6) -0.00000013(10) 0.00000001(2) -0.00000001(5) -0.00000013(8) 0.00000001(2) -0.00000002(2) -0.00000005(5) 0.00000001(12)

loop_
_atom_site_anharm_gc_d_label
_atom_site_anharm_gc_d_1111
_atom_site_anharm_gc_d_1112
_atom_site_anharm_gc_d_1113
_atom_site_anharm_gc_d_1122
_atom_site_anharm_gc_d_1123
_atom_site_anharm_gc_d_1133
_atom_site_anharm_gc_d_1222
_atom_site_anharm_gc_d_1223
_atom_site_anharm_gc_d_1233
_atom_site_anharm_gc_d_1333
_atom_site_anharm_gc_d_2222
_atom_site_anharm_gc_d_2223
_atom_site_anharm_gc_d_2233
_atom_site_anharm_gc_d_2333
_atom_site_anharm_gc_d_3333
Pr1 -0.000000152(6) -0.000000006(2) -0.000000092(3) -0.0000000093(6) -0.0000000036(13) -0.000000068(3) -0.0000000001(5) -0.0000000116(5) -0.0000000032(13) -0.000000021(3) -0.0000000104(4) -0.0000000006(5) -0.0000000203(6) -0.000000005(2) -0.000000082(6)
Cs1 -0.000000128(12) -0.000000005(3) -0.000000070(6) -0.0000000055(12) -0.0000000047(19) -0.000000064(5) -0.0000000007(8) -0.0000000098(8) -0.0000000010(18) -0.000000025(5) -0.0000000099(6) -0.0000000006(7) -0.0000000177(10) -0.000000004(3) -0.000000095(9)
